data_7028947
loop_
_publ_author_name
'Nocton, Gr\'egory'
'Ricard, Louis'

_publ_section_title
;
 N-aromatic heterocycle adducts of bulky [1,2,4-(Me3C)3C5H2]2Sm:
 synthesis, structure and solution analysis.
;
_journal_issue 11
_journal_name_full 'Dalton transactions (Cambridge, England : 2003)'
_journal_page_first 4380
_journal_page_last 4387
_journal_paper_doi 10.1039/c3dt52641k
_journal_volume 43
_journal_year 2014
_chemical_formula_moiety 'C43 H65 N Sm'
_chemical_formula_sum 'C86 H130 N2 Sm2'
_chemical_formula_weight 1492.62
_chemical_name_systematic
; 
 ? 
;
_space_group_IT_number 2
_symmetry_cell_setting triclinic
_symmetry_space_group_name_Hall '-P 1'
_symmetry_space_group_name_H-M 'P -1'
_atom_sites_solution_hydrogens geom
_atom_sites_solution_primary direct
_atom_sites_solution_secondary difmap
_audit_creation_method SHELXL-97
_cell_angle_alpha 105.725(1)
_cell_angle_beta 98.579(1)
_cell_angle_gamma 101.698(1)
_cell_formula_units_Z 2
_cell_length_a 11.621(1)
_cell_length_b 19.215(1)
_cell_length_c 19.645(1)
_cell_measurement_reflns_used 7979
_cell_measurement_temperature 150.0(1)
_cell_measurement_theta_max 27.485
_cell_measurement_theta_min 0.998
_cell_volume 4036.7(5)
_computing_cell_refinement 'DENZO (Otwinowski & Minor, 1997) & COLLECT'
_computing_data_collection 'COLLECT (Hooft, R.W.W., 1998)'
_computing_data_reduction 'DENZO & COLLECT'
_computing_molecular_graphics 'PLATON (Spek, 2009)'
_computing_publication_material 'PLATON (Spek, 2009)'
_computing_structure_refinement 'SHELXL-97 (Sheldrick, 1997)'
_computing_structure_solution 'SIR97 (Altomare et al., 1999)'
_diffrn_ambient_temperature 150.0(1)
_diffrn_measured_fraction_theta_full 0.981
_diffrn_measured_fraction_theta_max 0.981
_diffrn_measurement_device_type 'Kappa APEX II'
_diffrn_measurement_method 'phi and omega scans'
_diffrn_radiation_monochromator graphite
_diffrn_radiation_source 'fine-focus sealed tube'
_diffrn_radiation_type MoK\a
_diffrn_radiation_wavelength 0.71069
_diffrn_reflns_av_R_equivalents 0.0489
_diffrn_reflns_av_sigmaI/netI 0.0637
_diffrn_reflns_limit_h_max 14
_diffrn_reflns_limit_h_min -13
_diffrn_reflns_limit_k_max 24
_diffrn_reflns_limit_k_min -24
_diffrn_reflns_limit_l_max 19
_diffrn_reflns_limit_l_min -24
_diffrn_reflns_number 29040
_diffrn_reflns_theta_full 26.37
_diffrn_reflns_theta_max 26.37
_diffrn_reflns_theta_min 1.82
_exptl_absorpt_coefficient_mu 1.482
_exptl_absorpt_correction_T_max 0.9710
_exptl_absorpt_correction_T_min 0.8083
_exptl_absorpt_correction_type multi-scan
_exptl_absorpt_process_details 'DENZO/SCALEPACK (Otwinowski & Minor, 1996)'
_exptl_crystal_colour 'blue green'
_exptl_crystal_density_diffrn 1.228
_exptl_crystal_density_method 'not measured'
_exptl_crystal_description plate
_exptl_crystal_F_000 1568
_exptl_crystal_size_max 0.15
_exptl_crystal_size_mid 0.05
_exptl_crystal_size_min 0.02
_refine_diff_density_max 1.260
_refine_diff_density_min -0.986
_refine_diff_density_rms 0.119
_refine_ls_extinction_method none
_refine_ls_goodness_of_fit_ref 1.131
_refine_ls_hydrogen_treatment constr
_refine_ls_matrix_type full
_refine_ls_number_parameters 878
_refine_ls_number_reflns 16216
_refine_ls_number_restraints 8
_refine_ls_restrained_S_all 1.131
_refine_ls_R_factor_all 0.0977
_refine_ls_R_factor_gt 0.0680
_refine_ls_shift/su_max 0.001
_refine_ls_shift/su_mean 0.000
_refine_ls_structure_factor_coef Fsqd
_refine_ls_weighting_details 'calc w=1/[\s^2^(Fo^2^)+(0.0000P)^2^+27.0646P] where P=(Fo^2^+2Fc^2^)/3'
_refine_ls_weighting_scheme calc
_refine_ls_wR_factor_gt 0.1264
_refine_ls_wR_factor_ref 0.1434
_reflns_number_gt 12421
_reflns_number_total 16216
_reflns_threshold_expression >2sigma(I)
_cod_data_source_file c3dt52641k.txt
_cod_data_source_block compound6
_cod_depositor_comments
;
The following automatic conversions were performed:

'_symmetry_cell_setting' value 'Triclinic' changed to 'triclinic'
according to
/usr/data/users/saulius/automatic-downloads/current/RSC/lib/dictionaries/cif_core.dic
dictionary named 'cif_core.dic' version 2.4.2 from 2011-04-26.

Automatic conversion script
Id: cif_fix_values 2281 2013-09-26 08:29:07Z andrius 
;
_cod_original_sg_symbol_H-M 'P-1     '
_cod_database_code 7028947

loop_
_symmetry_equiv_pos_as_xyz
'x, y, z'
'-x, -y, -z'

loop_
_atom_site_label
_atom_site_type_symbol
_atom_site_fract_x
_atom_site_fract_y
_atom_site_fract_z
_atom_site_U_iso_or_equiv
_atom_site_adp_type
_atom_site_occupancy
_atom_site_symmetry_multiplicity
_atom_site_calc_flag
_atom_site_refinement_flags
_atom_site_disorder_assembly
_atom_site_disorder_group
Sm1 Sm 0.52638(3) 0.31683(2) 0.25467(2) 0.03612(10) Uani 1 1 d . . .
C1 C 0.3227(6) 0.2666(4) 0.3131(4) 0.0408(17) Uani 1 1 d . A .
C2 C 0.3759(6) 0.3431(4) 0.3561(4) 0.0369(16) Uani 1 1 d . A .
C3 C 0.4901(6) 0.3454(4) 0.3964(4) 0.0396(17) Uani 1 1 d . A .
H3 H 0.5450 0.3892 0.4297 0.048 Uiso 1 1 calc R . .
C4 C 0.5096(6) 0.2739(4) 0.3800(4) 0.0393(16) Uani 1 1 d . A .
C5 C 0.4072(6) 0.2267(4) 0.3280(4) 0.0443(18) Uani 1 1 d . A .
H5 H 0.3965 0.1746 0.3059 0.053 Uiso 1 1 calc R . .
C6 C 0.1965(7) 0.2243(5) 0.2651(4) 0.0471(19) Uani 1 1 d . . .
C7 C 0.0992(7) 0.2346(5) 0.3114(5) 0.059(2) Uani 1 1 d . A .
H7A H 0.0194 0.2064 0.2815 0.088 Uiso 1 1 calc R . .
H7B H 0.1012 0.2877 0.3292 0.088 Uiso 1 1 calc R . .
H7C H 0.1161 0.2160 0.3527 0.088 Uiso 1 1 calc R . .
C8 C 0.1842(8) 0.1403(5) 0.2390(5) 0.065(3) Uani 1 1 d . A .
H8A H 0.1018 0.1144 0.2116 0.098 Uiso 1 1 calc R . .
H8B H 0.2019 0.1227 0.2808 0.098 Uiso 1 1 calc R . .
H8C H 0.2409 0.1297 0.2077 0.098 Uiso 1 1 calc R . .
C9 C 0.1659(7) 0.2466(5) 0.1970(4) 0.051(2) Uani 1 1 d . A .
H9A H 0.2233 0.2356 0.1663 0.077 Uiso 1 1 calc R . .
H9B H 0.1705 0.3003 0.2107 0.077 Uiso 1 1 calc R . .
H9C H 0.0842 0.2183 0.1702 0.077 Uiso 1 1 calc R . .
C10 C 0.3275(6) 0.4139(4) 0.3758(4) 0.0427(17) Uani 1 1 d . . .
C11 C 0.2329(7) 0.4203(5) 0.3156(4) 0.049(2) Uani 1 1 d . A .
H11A H 0.1620 0.3779 0.3028 0.074 Uiso 1 1 calc R . .
H11B H 0.2671 0.4198 0.2728 0.074 Uiso 1 1 calc R . .
H11C H 0.2096 0.4671 0.3327 0.074 Uiso 1 1 calc R . .
C12 C 0.4309(7) 0.4840(4) 0.3961(4) 0.050(2) Uani 1 1 d . A .
H12A H 0.3994 0.5284 0.4074 0.076 Uiso 1 1 calc R . .
H12B H 0.4710 0.4829 0.3555 0.076 Uiso 1 1 calc R . .
H12C H 0.4889 0.4857 0.4387 0.076 Uiso 1 1 calc R . .
C13 C 0.2716(8) 0.4150(5) 0.4422(5) 0.060(2) Uani 1 1 d . A .
H13A H 0.2012 0.3723 0.4293 0.090 Uiso 1 1 calc R . .
H13B H 0.2469 0.4616 0.4582 0.090 Uiso 1 1 calc R . .
H13C H 0.3312 0.4120 0.4815 0.090 Uiso 1 1 calc R . .
C14 C 0.6126(8) 0.2482(5) 0.4148(5) 0.053(2) Uani 1 1 d . . .
C15 C 0.6970(8) 0.3124(5) 0.4779(5) 0.065(2) Uani 1 1 d . A .
H15A H 0.7322 0.3529 0.4600 0.097 Uiso 1 1 calc R . .
H15B H 0.7613 0.2944 0.5002 0.097 Uiso 1 1 calc R . .
H15C H 0.6515 0.3310 0.5140 0.097 Uiso 1 1 calc R . .
C16 C 0.5611(9) 0.1853(6) 0.4446(6) 0.086(4) Uani 1 1 d . A .
H16A H 0.5185 0.2044 0.4822 0.129 Uiso 1 1 calc R . .
H16B H 0.6269 0.1673 0.4654 0.129 Uiso 1 1 calc R . .
H16C H 0.5049 0.1440 0.4052 0.129 Uiso 1 1 calc R . .
C17 C 0.6860(9) 0.2190(6) 0.3595(6) 0.080(3) Uani 1 1 d . A .
H17A H 0.6338 0.1763 0.3198 0.121 Uiso 1 1 calc R . .
H17B H 0.7519 0.2032 0.3833 0.121 Uiso 1 1 calc R . .
H17C H 0.7193 0.2588 0.3402 0.121 Uiso 1 1 calc R . .
C18 C 0.7415(6) 0.4265(4) 0.2600(3) 0.0322(14) Uani 1 1 d . A .
C19 C 0.7228(6) 0.3689(4) 0.1912(4) 0.0349(15) Uani 1 1 d . A .
C20 C 0.6169(6) 0.3723(4) 0.1471(4) 0.0357(15) Uani 1 1 d . A .
H20 H 0.5823 0.3401 0.0991 0.043 Uiso 1 1 calc R . .
C21 C 0.5704(6) 0.4300(4) 0.1842(4) 0.0326(14) Uani 1 1 d . A .
C22 C 0.6460(6) 0.4619(4) 0.2528(4) 0.0356(15) Uani 1 1 d . A .
H22 H 0.6352 0.5021 0.2898 0.043 Uiso 1 1 calc R . .
C23 C 0.8468(6) 0.4613(4) 0.3271(4) 0.0379(16) Uani 1 1 d . . .
C24 C 0.9398(6) 0.5228(4) 0.3142(4) 0.0429(17) Uani 1 1 d . A .
H24A H 1.0046 0.5464 0.3576 0.064 Uiso 1 1 calc R . .
H24B H 0.9008 0.5606 0.3037 0.064 Uiso 1 1 calc R . .
H24C H 0.9734 0.5009 0.2730 0.064 Uiso 1 1 calc R . .
C25 C 0.7993(7) 0.4996(5) 0.3938(4) 0.050(2) Uani 1 1 d . A .
H25A H 0.8648 0.5183 0.4371 0.075 Uiso 1 1 calc R . .
H25B H 0.7336 0.4633 0.4010 0.075 Uiso 1 1 calc R . .
H25C H 0.7697 0.5415 0.3854 0.075 Uiso 1 1 calc R . .
C26 C 0.9115(7) 0.4071(5) 0.3505(4) 0.0474(19) Uani 1 1 d . A .
H26A H 0.9521 0.3856 0.3128 0.071 Uiso 1 1 calc R . .
H26B H 0.8528 0.3670 0.3580 0.071 Uiso 1 1 calc R . .
H26C H 0.9712 0.4340 0.3958 0.071 Uiso 1 1 calc R . .
C27 C 0.7987(7) 0.3155(4) 0.1609(4) 0.0422(17) Uani 1 1 d . . .
C28 C 0.8048(7) 0.2565(4) 0.2000(4) 0.0493(19) Uani 1 1 d . A .
H28A H 0.8412 0.2815 0.2515 0.074 Uiso 1 1 calc R . .
H28B H 0.8538 0.2241 0.1786 0.074 Uiso 1 1 calc R . .
H28C H 0.7233 0.2262 0.1947 0.074 Uiso 1 1 calc R . .
C29 C 0.7422(7) 0.2710(4) 0.0813(4) 0.050(2) Uani 1 1 d . A .
H29A H 0.6594 0.2434 0.0772 0.075 Uiso 1 1 calc R . .
H29B H 0.7892 0.2357 0.0634 0.075 Uiso 1 1 calc R . .
H29C H 0.7419 0.3054 0.0525 0.075 Uiso 1 1 calc R . .
C30 C 0.9254(6) 0.3595(5) 0.1628(4) 0.0483(19) Uani 1 1 d . A .
H30A H 0.9197 0.3985 0.1399 0.072 Uiso 1 1 calc R . .
H30B H 0.9678 0.3255 0.1364 0.072 Uiso 1 1 calc R . .
H30C H 0.9699 0.3827 0.2132 0.072 Uiso 1 1 calc R . .
C31 C 0.4629(7) 0.4547(4) 0.1523(4) 0.0426(17) Uani 1 1 d . . .
C32 C 0.3484(7) 0.3912(5) 0.1303(5) 0.058(2) Uani 1 1 d . A .
H32A H 0.3554 0.3501 0.0901 0.087 Uiso 1 1 calc R . .
H32B H 0.2792 0.4095 0.1149 0.087 Uiso 1 1 calc R . .
H32C H 0.3371 0.3734 0.1717 0.087 Uiso 1 1 calc R . .
C33 C 0.4849(7) 0.4753(5) 0.0840(4) 0.052(2) Uani 1 1 d . A .
H33A H 0.5555 0.5179 0.0971 0.078 Uiso 1 1 calc R . .
H33B H 0.4142 0.4887 0.0625 0.078 Uiso 1 1 calc R . .
H33C H 0.4989 0.4324 0.0489 0.078 Uiso 1 1 calc R . .
C34 C 0.4456(8) 0.5241(5) 0.2062(4) 0.054(2) Uani 1 1 d . A .
H34A H 0.4304 0.5127 0.2502 0.081 Uiso 1 1 calc R . .
H34B H 0.3769 0.5390 0.1843 0.081 Uiso 1 1 calc R . .
H34C H 0.5184 0.5651 0.2185 0.081 Uiso 1 1 calc R . .
N1 N 0.4562(18) 0.1872(8) 0.1446(7) 0.046(3) Uani 0.735(7) 1 d P A 1
C35 C 0.4625(10) 0.1201(7) 0.1451(6) 0.049(3) Uani 0.735(7) 1 d P A 1
H35 H 0.5045 0.1141 0.1876 0.059 Uiso 0.735(7) 1 calc PR A 1
C36 C 0.4075(9) 0.0548(6) 0.0827(6) 0.034(2) Uani 0.735(7) 1 d P A 1
C37 C 0.4179(9) -0.0170(6) 0.0834(7) 0.048(3) Uani 0.735(7) 1 d P A 1
H37 H 0.4603 -0.0240 0.1252 0.058 Uiso 0.735(7) 1 calc PR A 1
C38 C 0.3658(12) -0.0751(7) 0.0230(8) 0.053(3) Uani 0.735(7) 1 d P A 1
H38 H 0.3729 -0.1235 0.0230 0.063 Uiso 0.735(7) 1 calc PR A 1
C39 C 0.3021(17) -0.0675(11) -0.0393(11) 0.050(4) Uani 0.735(7) 1 d P A 1
H39 H 0.2662 -0.1100 -0.0806 0.060 Uiso 0.735(7) 1 calc PR A 1
C40 C 0.2917(10) 0.0023(8) -0.0405(6) 0.049(3) Uani 0.735(7) 1 d P A 1
H40 H 0.2491 0.0080 -0.0830 0.058 Uiso 0.735(7) 1 calc PR A 1
C41 C 0.3455(11) 0.0668(7) 0.0225(6) 0.035(3) Uani 0.735(7) 1 d P A 1
C42 C 0.3405(9) 0.1392(6) 0.0240(7) 0.049(3) Uani 0.735(7) 1 d P A 1
H42 H 0.2979 0.1479 -0.0167 0.059 Uiso 0.735(7) 1 calc PR A 1
C43 C 0.3973(11) 0.1962(7) 0.0842(7) 0.053(3) Uani 0.735(7) 1 d P A 1
H43 H 0.3960 0.2455 0.0843 0.064 Uiso 0.735(7) 1 calc PR A 1
N1A N 0.472(6) 0.177(3) 0.161(3) 0.046(3) Uani 0.265(7) 1 d PD A 2
C43A C 0.490(3) 0.1172(19) 0.1813(19) 0.049(3) Uani 0.265(7) 1 d PD A 2
H43A H 0.5290 0.1260 0.2300 0.059 Uiso 0.265(7) 1 calc PR A 2
C42A C 0.4559(19) 0.0439(15) 0.1358(14) 0.034(2) Uani 0.265(7) 1 d PD A 2
H42A H 0.4761 0.0053 0.1530 0.041 Uiso 0.265(7) 1 calc PR A 2
C41A C 0.393(3) 0.027(2) 0.066(3) 0.048(3) Uani 0.265(7) 1 d PD A 2
C40A C 0.351(3) -0.044(2) 0.013(3) 0.053(3) Uani 0.265(7) 1 d PD A 2
H40A H 0.3660 -0.0870 0.0244 0.063 Uiso 0.265(7) 1 calc PR A 2
C39A C 0.288(5) -0.051(4) -0.056(4) 0.050(4) Uani 0.265(7) 1 d PD A 2
H39A H 0.2628 -0.0997 -0.0902 0.060 Uiso 0.265(7) 1 calc PR A 2
C38A C 0.261(3) 0.005(2) -0.0763(17) 0.049(3) Uani 0.265(7) 1 d PD A 2
H38A H 0.2192 -0.0042 -0.1244 0.058 Uiso 0.265(7) 1 calc PR A 2
C37A C 0.295(2) 0.0751(15) -0.0284(14) 0.035(3) Uani 0.265(7) 1 d PD A 2
H37A H 0.2715 0.1152 -0.0415 0.041 Uiso 0.265(7) 1 calc PR A 2
C36A C 0.364(4) 0.087(3) 0.041(3) 0.049(3) Uani 0.265(7) 1 d PD A 2
C35A C 0.407(3) 0.161(2) 0.093(2) 0.053(3) Uani 0.265(7) 1 d PD A 2
H35A H 0.3883 0.2011 0.0788 0.064 Uiso 0.265(7) 1 calc PR A 2
Sm2 Sm 0.96036(3) 0.80975(2) 0.24423(2) 0.03566(10) Uani 1 1 d . . .
C44 C 1.1654(6) 0.7887(4) 0.3303(4) 0.0367(15) Uani 1 1 d . . .
C45 C 1.1732(6) 0.8666(4) 0.3563(4) 0.0411(17) Uani 1 1 d . . .
C46 C 1.0754(7) 0.8727(4) 0.3928(4) 0.0427(18) Uani 1 1 d . . .
H46 H 1.0589 0.9187 0.4161 0.051 Uiso 1 1 calc R . .
C47 C 1.0085(6) 0.8032(4) 0.3898(4) 0.0393(16) Uani 1 1 d . . .
C48 C 1.0626(6) 0.7507(4) 0.3501(3) 0.0344(15) Uani 1 1 d . . .
H48 H 1.0350 0.6980 0.3384 0.041 Uiso 1 1 calc R . .
C49 C 1.2481(7) 0.7449(4) 0.2951(4) 0.0425(17) Uani 1 1 d . . .
C50 C 1.3749(7) 0.7670(5) 0.3448(5) 0.054(2) Uani 1 1 d . . .
H50A H 1.4130 0.8197 0.3523 0.082 Uiso 1 1 calc R . .
H50B H 1.4241 0.7358 0.3218 0.082 Uiso 1 1 calc R . .
H50C H 1.3678 0.7596 0.3915 0.082 Uiso 1 1 calc R . .
C51 C 1.1997(7) 0.6602(5) 0.2829(5) 0.055(2) Uani 1 1 d . . .
H51A H 1.1975 0.6516 0.3297 0.082 Uiso 1 1 calc R . .
H51B H 1.2528 0.6329 0.2590 0.082 Uiso 1 1 calc R . .
H51C H 1.1184 0.6426 0.2523 0.082 Uiso 1 1 calc R . .
C52 C 1.2581(7) 0.7514(5) 0.2198(4) 0.053(2) Uani 1 1 d . . .
H52A H 1.1784 0.7319 0.1872 0.080 Uiso 1 1 calc R . .
H52B H 1.3129 0.7225 0.2004 0.080 Uiso 1 1 calc R . .
H52C H 1.2895 0.8040 0.2237 0.080 Uiso 1 1 calc R . .
C53 C 1.2698(7) 0.9396(4) 0.3680(5) 0.049(2) Uani 1 1 d . . .
C54 C 1.3493(8) 0.9379(5) 0.3121(6) 0.065(3) Uani 1 1 d . . .
H54A H 1.4091 0.9860 0.3258 0.097 Uiso 1 1 calc R . .
H54B H 1.2991 0.9285 0.2642 0.097 Uiso 1 1 calc R . .
H54C H 1.3905 0.8979 0.3107 0.097 Uiso 1 1 calc R . .
C55 C 1.2114(8) 1.0038(5) 0.3661(6) 0.071(3) Uani 1 1 d . . .
H55A H 1.1701 1.0139 0.4063 0.106 Uiso 1 1 calc R . .
H55B H 1.1531 0.9898 0.3200 0.106 Uiso 1 1 calc R . .
H55C H 1.2736 1.0487 0.3707 0.106 Uiso 1 1 calc R . .
C56 C 1.3518(8) 0.9603(5) 0.4425(5) 0.073(3) Uani 1 1 d . . .
H56A H 1.3044 0.9688 0.4798 0.109 Uiso 1 1 calc R . .
H56B H 1.4147 1.0060 0.4505 0.109 Uiso 1 1 calc R . .
H56C H 1.3891 0.9194 0.4452 0.109 Uiso 1 1 calc R . .
C57 C 0.9123(7) 0.7844(5) 0.4317(4) 0.0463(18) Uani 1 1 d . . .
C58 C 0.8819(9) 0.8539(5) 0.4745(5) 0.068(3) Uani 1 1 d . . .
H58A H 0.8228 0.8401 0.5025 0.103 Uiso 1 1 calc R . .
H58B H 0.8480 0.8780 0.4412 0.103 Uiso 1 1 calc R . .
H58C H 0.9550 0.8885 0.5076 0.103 Uiso 1 1 calc R . .
C59 C 0.9618(9) 0.7470(6) 0.4854(5) 0.073(3) Uani 1 1 d . . .
H59A H 0.9035 0.7377 0.5153 0.109 Uiso 1 1 calc R . .
H59B H 1.0379 0.7800 0.5166 0.109 Uiso 1 1 calc R . .
H59C H 0.9755 0.6995 0.4587 0.109 Uiso 1 1 calc R . .
C60 C 0.7982(7) 0.7294(5) 0.3811(5) 0.060(2) Uani 1 1 d . . .
H60A H 0.8177 0.6836 0.3551 0.089 Uiso 1 1 calc R . .
H60B H 0.7647 0.7521 0.3463 0.089 Uiso 1 1 calc R . .
H60C H 0.7390 0.7173 0.4096 0.089 Uiso 1 1 calc R . .
C61 C 0.8033(6) 0.9006(4) 0.2144(4) 0.0395(16) Uani 1 1 d . . .
C62 C 0.7453(6) 0.8284(4) 0.1623(4) 0.0388(16) Uani 1 1 d . . .
C63 C 0.8231(6) 0.8144(4) 0.1131(4) 0.0360(15) Uani 1 1 d . . .
H63 H 0.8093 0.7698 0.0739 0.043 Uiso 1 1 calc R . .
C64 C 0.9239(6) 0.8767(4) 0.1312(4) 0.0367(16) Uani 1 1 d . . .
C65 C 0.9113(6) 0.9281(4) 0.1940(4) 0.0394(16) Uani 1 1 d . . .
H65 H 0.9674 0.9748 0.2194 0.047 Uiso 1 1 calc R . .
C66 C 0.7615(7) 0.9533(4) 0.2754(4) 0.0475(19) Uani 1 1 d . . .
C67 C 0.8722(9) 1.0081(6) 0.3330(5) 0.076(3) Uani 1 1 d . . .
H67A H 0.9178 1.0414 0.3109 0.114 Uiso 1 1 calc R . .
H67B H 0.9239 0.9795 0.3509 0.114 Uiso 1 1 calc R . .
H67C H 0.8449 1.0378 0.3734 0.114 Uiso 1 1 calc R . .
C68 C 0.6833(9) 0.9129(6) 0.3173(5) 0.074(3) Uani 1 1 d . . .
H68A H 0.6680 0.9500 0.3578 0.111 Uiso 1 1 calc R . .
H68B H 0.7257 0.8804 0.3359 0.111 Uiso 1 1 calc R . .
H68C H 0.6066 0.8826 0.2846 0.111 Uiso 1 1 calc R . .
C69 C 0.6917(10) 1.0002(6) 0.2437(6) 0.082(3) Uani 1 1 d . . .
H69A H 0.6229 0.9672 0.2055 0.123 Uiso 1 1 calc R . .
H69B H 0.7444 1.0316 0.2230 0.123 Uiso 1 1 calc R . .
H69C H 0.6628 1.0320 0.2819 0.123 Uiso 1 1 calc R . .
C70 C 0.6209(6) 0.7729(4) 0.1473(4) 0.0414(17) Uani 1 1 d . . .
C71 C 0.6085(7) 0.7353(5) 0.2067(4) 0.054(2) Uani 1 1 d . . .
H71A H 0.5297 0.6992 0.1936 0.080 Uiso 1 1 calc R . .
H71B H 0.6156 0.7734 0.2529 0.080 Uiso 1 1 calc R . .
H71C H 0.6722 0.7093 0.2113 0.080 Uiso 1 1 calc R . .
C72 C 0.6023(7) 0.7083(5) 0.0772(4) 0.056(2) Uani 1 1 d . . .
H72A H 0.5237 0.6733 0.0687 0.084 Uiso 1 1 calc R . .
H72B H 0.6659 0.6821 0.0817 0.084 Uiso 1 1 calc R . .
H72C H 0.6056 0.7282 0.0364 0.084 Uiso 1 1 calc R . .
C73 C 0.5190(7) 0.8105(5) 0.1364(5) 0.062(2) Uani 1 1 d . . .
H73A H 0.5318 0.8375 0.1014 0.093 Uiso 1 1 calc R . .
H73B H 0.5177 0.8457 0.1828 0.093 Uiso 1 1 calc R . .
H73C H 0.4421 0.7724 0.1182 0.093 Uiso 1 1 calc R . .
C74 C 1.0222(7) 0.8867(5) 0.0889(4) 0.0478(19) Uani 1 1 d . . .
C75 C 1.1263(10) 0.8601(10) 0.1214(7) 0.128(6) Uani 1 1 d . . .
H75A H 1.1769 0.8493 0.0862 0.192 Uiso 1 1 calc R . .
H75B H 1.0943 0.8148 0.1334 0.192 Uiso 1 1 calc R . .
H75C H 1.1745 0.8993 0.1654 0.192 Uiso 1 1 calc R . .
C76 C 0.9820(10) 0.8374(7) 0.0113(5) 0.093(4) Uani 1 1 d . . .
H76A H 0.9275 0.8582 -0.0157 0.140 Uiso 1 1 calc R . .
H76B H 0.9400 0.7871 0.0095 0.140 Uiso 1 1 calc R . .
H76C H 1.0524 0.8350 -0.0103 0.140 Uiso 1 1 calc R . .
C77 C 1.0629(15) 0.9644(6) 0.0909(9) 0.155(8) Uani 1 1 d . . .
H77A H 1.1187 0.9679 0.0584 0.233 Uiso 1 1 calc R . .
H77B H 1.1041 0.9953 0.1405 0.233 Uiso 1 1 calc R . .
H77C H 0.9935 0.9823 0.0753 0.233 Uiso 1 1 calc R . .
N2 N 0.9143(6) 0.6701(3) 0.1555(3) 0.0438(15) Uani 1 1 d . . .
C78 C 0.8527(7) 0.6152(4) 0.1784(4) 0.0441(18) Uani 1 1 d . . .
H78 H 0.8420 0.6283 0.2269 0.053 Uiso 1 1 calc R . .
C79 C 0.8065(7) 0.5438(4) 0.1361(4) 0.0437(18) Uani 1 1 d . . .
H79 H 0.7643 0.5081 0.1549 0.052 Uiso 1 1 calc R . .
C80 C 0.8207(6) 0.5220(4) 0.0645(4) 0.0397(16) Uani 1 1 d . . .
C81 C 0.7733(7) 0.4485(5) 0.0158(4) 0.051(2) Uani 1 1 d . . .
H81 H 0.7268 0.4112 0.0310 0.061 Uiso 1 1 calc R . .
C82 C 0.7935(8) 0.4309(5) -0.0520(5) 0.063(3) Uani 1 1 d . . .
H82 H 0.7618 0.3812 -0.0836 0.075 Uiso 1 1 calc R . .
C83 C 0.8607(8) 0.4850(6) -0.0766(5) 0.062(3) Uani 1 1 d . . .
H83 H 0.8740 0.4716 -0.1244 0.074 Uiso 1 1 calc R . .
C84 C 0.9063(7) 0.5558(5) -0.0321(4) 0.054(2) Uani 1 1 d . . .
H84 H 0.9512 0.5921 -0.0491 0.065 Uiso 1 1 calc R . .
C85 C 0.8881(6) 0.5768(4) 0.0397(4) 0.0406(17) Uani 1 1 d . . .
C86 C 0.9296(7) 0.6495(4) 0.0887(4) 0.0450(18) Uani 1 1 d . . .
H86 H 0.9725 0.6869 0.0721 0.054 Uiso 1 1 calc R . .

loop_
_atom_site_aniso_label
_atom_site_aniso_U_11
_atom_site_aniso_U_22
_atom_site_aniso_U_33
_atom_site_aniso_U_23
_atom_site_aniso_U_13
_atom_site_aniso_U_12
Sm1 0.0370(2) 0.0340(2) 0.0353(2) 0.00778(16) 0.01099(16) 0.00646(16)
C1 0.033(4) 0.045(4) 0.040(4) 0.012(3) 0.009(3) 0.001(3)
C2 0.037(4) 0.040(4) 0.030(4) 0.011(3) 0.006(3) 0.001(3)
C3 0.034(4) 0.045(4) 0.032(4) 0.006(3) 0.009(3) 0.001(3)
C4 0.037(4) 0.045(4) 0.036(4) 0.018(3) 0.009(3) 0.003(3)
C5 0.039(4) 0.044(4) 0.049(5) 0.021(4) 0.006(3) 0.001(3)
C6 0.034(4) 0.053(5) 0.046(4) 0.015(4) 0.005(3) -0.001(3)
C7 0.038(4) 0.078(6) 0.054(5) 0.020(5) 0.016(4) -0.006(4)
C8 0.048(5) 0.054(5) 0.073(6) 0.009(5) -0.001(4) -0.005(4)
C9 0.035(4) 0.063(5) 0.045(5) 0.010(4) 0.004(3) 0.003(4)
C10 0.039(4) 0.048(4) 0.041(4) 0.007(3) 0.019(3) 0.010(3)
C11 0.042(4) 0.058(5) 0.044(4) 0.004(4) 0.013(3) 0.014(4)
C12 0.047(5) 0.053(5) 0.048(5) 0.011(4) 0.014(4) 0.008(4)
C13 0.057(5) 0.066(6) 0.050(5) 0.004(4) 0.023(4) 0.010(4)
C14 0.052(5) 0.063(5) 0.050(5) 0.030(4) 0.006(4) 0.012(4)
C15 0.054(5) 0.079(7) 0.062(6) 0.025(5) 0.001(4) 0.023(5)
C16 0.082(7) 0.086(8) 0.100(8) 0.072(7) -0.008(6) 0.007(6)
C17 0.071(7) 0.091(8) 0.075(7) 0.018(6) 0.007(5) 0.032(6)
C18 0.029(3) 0.037(4) 0.033(4) 0.011(3) 0.015(3) 0.008(3)
C19 0.039(4) 0.035(4) 0.036(4) 0.012(3) 0.020(3) 0.011(3)
C20 0.034(4) 0.041(4) 0.035(4) 0.011(3) 0.015(3) 0.014(3)
C21 0.038(4) 0.032(3) 0.033(4) 0.011(3) 0.017(3) 0.013(3)
C22 0.032(4) 0.033(4) 0.041(4) 0.006(3) 0.012(3) 0.009(3)
C23 0.036(4) 0.043(4) 0.036(4) 0.009(3) 0.011(3) 0.013(3)
C24 0.039(4) 0.044(4) 0.042(4) 0.009(3) 0.012(3) 0.006(3)
C25 0.042(4) 0.060(5) 0.042(4) 0.006(4) 0.011(3) 0.012(4)
C26 0.046(4) 0.059(5) 0.043(4) 0.018(4) 0.014(3) 0.019(4)
C27 0.048(4) 0.041(4) 0.040(4) 0.008(3) 0.017(3) 0.017(3)
C28 0.054(5) 0.040(4) 0.059(5) 0.011(4) 0.016(4) 0.025(4)
C29 0.060(5) 0.047(5) 0.047(5) 0.007(4) 0.021(4) 0.025(4)
C30 0.040(4) 0.059(5) 0.055(5) 0.018(4) 0.026(4) 0.022(4)
C31 0.043(4) 0.053(5) 0.039(4) 0.019(4) 0.015(3) 0.018(4)
C32 0.029(4) 0.071(6) 0.076(6) 0.030(5) 0.009(4) 0.010(4)
C33 0.050(5) 0.073(6) 0.046(5) 0.030(4) 0.013(4) 0.026(4)
C34 0.058(5) 0.065(5) 0.048(5) 0.017(4) 0.012(4) 0.037(4)
N1 0.047(7) 0.045(6) 0.047(9) 0.014(5) 0.013(7) 0.010(5)
C35 0.040(6) 0.060(7) 0.046(8) 0.017(6) 0.011(5) 0.008(5)
C36 0.028(5) 0.042(6) 0.043(6) 0.017(5) 0.017(4) 0.020(4)
C37 0.038(5) 0.036(6) 0.078(8) 0.021(5) 0.018(5) 0.015(5)
C38 0.044(6) 0.037(8) 0.069(8) 0.004(6) 0.018(5) 0.006(6)
C39 0.051(7) 0.040(10) 0.048(11) 0.000(6) 0.017(7) -0.001(6)
C40 0.049(7) 0.067(7) 0.023(6) 0.006(6) 0.013(5) 0.007(5)
C41 0.029(5) 0.043(7) 0.036(6) 0.011(5) 0.015(4) 0.014(5)
C42 0.042(6) 0.052(7) 0.067(8) 0.033(6) 0.015(5) 0.019(5)
C43 0.053(6) 0.045(8) 0.067(7) 0.022(6) 0.017(5) 0.013(6)
N1A 0.047(7) 0.045(6) 0.047(9) 0.014(5) 0.013(7) 0.010(5)
C43A 0.040(6) 0.060(7) 0.046(8) 0.017(6) 0.011(5) 0.008(5)
C42A 0.028(5) 0.042(6) 0.043(6) 0.017(5) 0.017(4) 0.020(4)
C41A 0.038(5) 0.036(6) 0.078(8) 0.021(5) 0.018(5) 0.015(5)
C40A 0.044(6) 0.037(8) 0.069(8) 0.004(6) 0.018(5) 0.006(6)
C39A 0.051(7) 0.040(10) 0.048(11) 0.000(6) 0.017(7) -0.001(6)
C38A 0.049(7) 0.067(7) 0.023(6) 0.006(6) 0.013(5) 0.007(5)
C37A 0.029(5) 0.043(7) 0.036(6) 0.011(5) 0.015(4) 0.014(5)
C36A 0.042(6) 0.052(7) 0.067(8) 0.033(6) 0.015(5) 0.019(5)
C35A 0.053(6) 0.045(8) 0.067(7) 0.022(6) 0.017(5) 0.013(6)
Sm2 0.0327(2) 0.0380(2) 0.0356(2) 0.00965(16) 0.00677(15) 0.01030(16)
C44 0.032(4) 0.044(4) 0.034(4) 0.012(3) 0.003(3) 0.012(3)
C45 0.033(4) 0.045(4) 0.040(4) 0.008(3) 0.004(3) 0.007(3)
C46 0.049(4) 0.039(4) 0.032(4) -0.003(3) 0.004(3) 0.016(3)
C47 0.038(4) 0.046(4) 0.035(4) 0.010(3) 0.011(3) 0.014(3)
C48 0.042(4) 0.036(4) 0.027(3) 0.012(3) 0.008(3) 0.011(3)
C49 0.038(4) 0.047(4) 0.048(4) 0.015(4) 0.016(3) 0.016(3)
C50 0.041(4) 0.069(6) 0.060(5) 0.022(4) 0.010(4) 0.027(4)
C51 0.052(5) 0.061(5) 0.059(5) 0.015(4) 0.026(4) 0.025(4)
C52 0.036(4) 0.068(6) 0.055(5) 0.018(4) 0.015(4) 0.009(4)
C53 0.033(4) 0.039(4) 0.063(5) 0.011(4) -0.003(4) -0.003(3)
C54 0.047(5) 0.054(5) 0.094(7) 0.031(5) 0.012(5) 0.006(4)
C55 0.055(6) 0.046(5) 0.096(8) 0.020(5) -0.007(5) -0.001(4)
C56 0.055(6) 0.062(6) 0.077(7) 0.013(5) -0.011(5) -0.007(5)
C57 0.050(5) 0.056(5) 0.035(4) 0.012(4) 0.012(3) 0.021(4)
C58 0.070(6) 0.079(7) 0.057(6) 0.010(5) 0.029(5) 0.025(5)
C59 0.085(7) 0.097(8) 0.062(6) 0.041(6) 0.037(5) 0.041(6)
C60 0.051(5) 0.072(6) 0.055(5) 0.015(5) 0.023(4) 0.013(4)
C61 0.035(4) 0.048(4) 0.037(4) 0.010(3) 0.007(3) 0.020(3)
C62 0.030(3) 0.056(5) 0.040(4) 0.023(4) 0.010(3) 0.020(3)
C63 0.040(4) 0.035(4) 0.039(4) 0.015(3) 0.011(3) 0.017(3)
C64 0.037(4) 0.035(4) 0.043(4) 0.016(3) 0.012(3) 0.014(3)
C65 0.038(4) 0.031(4) 0.052(4) 0.012(3) 0.010(3) 0.016(3)
C66 0.050(5) 0.053(5) 0.044(4) 0.008(4) 0.014(4) 0.032(4)
C67 0.073(7) 0.069(6) 0.075(7) -0.004(5) 0.024(5) 0.025(5)
C68 0.069(6) 0.093(8) 0.067(6) 0.014(6) 0.038(5) 0.032(6)
C69 0.088(8) 0.087(8) 0.085(8) 0.020(6) 0.019(6) 0.062(6)
C70 0.035(4) 0.048(4) 0.042(4) 0.016(3) 0.011(3) 0.010(3)
C71 0.051(5) 0.070(6) 0.047(5) 0.025(4) 0.014(4) 0.018(4)
C72 0.043(5) 0.066(6) 0.048(5) 0.015(4) 0.005(4) -0.002(4)
C73 0.032(4) 0.086(7) 0.082(7) 0.045(6) 0.008(4) 0.022(4)
C74 0.037(4) 0.064(5) 0.045(4) 0.018(4) 0.016(3) 0.011(4)
C75 0.055(7) 0.259(19) 0.118(11) 0.103(12) 0.040(7) 0.070(9)
C76 0.080(7) 0.118(10) 0.065(7) 0.001(6) 0.049(6) 0.002(7)
C77 0.219(17) 0.052(7) 0.249(19) 0.056(9) 0.203(16) 0.033(8)
N2 0.048(4) 0.037(3) 0.046(4) 0.013(3) 0.004(3) 0.016(3)
C78 0.048(4) 0.050(5) 0.033(4) 0.010(3) 0.010(3) 0.015(4)
C79 0.043(4) 0.047(4) 0.046(4) 0.020(4) 0.018(3) 0.010(3)
C80 0.031(4) 0.051(4) 0.038(4) 0.010(3) 0.008(3) 0.017(3)
C81 0.044(4) 0.046(5) 0.052(5) 0.004(4) 0.001(4) 0.011(4)
C82 0.059(6) 0.068(6) 0.050(5) -0.007(5) -0.002(4) 0.034(5)
C83 0.064(6) 0.095(8) 0.039(5) 0.017(5) 0.016(4) 0.051(6)
C84 0.051(5) 0.086(7) 0.045(5) 0.032(5) 0.023(4) 0.037(5)
C85 0.034(4) 0.052(5) 0.042(4) 0.017(4) 0.013(3) 0.019(3)
C86 0.040(4) 0.053(5) 0.054(5) 0.032(4) 0.014(4) 0.012(4)

loop_
_atom_type_symbol
_atom_type_description
_atom_type_scat_dispersion_real
_atom_type_scat_dispersion_imag
_atom_type_scat_source
C C 0.0033 0.0016 'International Tables Vol C Tables 4.2.6.8 and 6.1.1.4'
H H 0.0000 0.0000 'International Tables Vol C Tables 4.2.6.8 and 6.1.1.4'
N N 0.0061 0.0033 'International Tables Vol C Tables 4.2.6.8 and 6.1.1.4'
Sm Sm -0.1638 3.4418 'International Tables Vol C Tables 4.2.6.8 and 6.1.1.4'

loop_
_geom_angle_atom_site_label_1
_geom_angle_atom_site_label_2
_geom_angle_atom_site_label_3
_geom_angle
N1A Sm1 N1 9.8(7)
N1A Sm1 C3 122.3(11)
N1 Sm1 C3 129.1(4)
N1A Sm1 C4 96.3(9)
N1 Sm1 C4 104.7(3)
C3 Sm1 C4 28.8(2)
N1A Sm1 C5 76.0(13)
N1 Sm1 C5 82.2(4)
C3 Sm1 C5 46.8(2)
C4 Sm1 C5 28.9(2)
N1A Sm1 C2 116.2(15)
N1 Sm1 C2 118.1(5)
C3 Sm1 C2 29.22(19)
C4 Sm1 C2 48.2(2)
C5 Sm1 C2 47.2(2)
N1A Sm1 C20 88.9(12)
N1 Sm1 C20 82.2(4)
C3 Sm1 C20 148.7(2)
C4 Sm1 C20 163.1(2)
C5 Sm1 C20 164.2(2)
C2 Sm1 C20 141.8(2)
N1A Sm1 C22 134.8(13)
N1 Sm1 C22 128.2(4)
C3 Sm1 C22 102.6(2)
C4 Sm1 C22 125.6(2)
C5 Sm1 C22 149.2(2)
C2 Sm1 C22 105.43(19)
C20 Sm1 C22 46.1(2)
N1A Sm1 C21 112.6(9)
N1 Sm1 C21 104.1(3)
C3 Sm1 C21 123.7(2)
C4 Sm1 C21 151.1(2)
C5 Sm1 C21 158.6(2)
C2 Sm1 C21 113.92(19)
C20 Sm1 C21 28.37(18)
C22 Sm1 C21 28.07(19)
N1A Sm1 C1 87.2(15)
N1 Sm1 C1 89.4(5)
C3 Sm1 C1 47.6(2)
C4 Sm1 C1 48.0(2)
C5 Sm1 C1 28.5(2)
C2 Sm1 C1 29.0(2)
C20 Sm1 C1 148.7(2)
C22 Sm1 C1 132.1(2)
C21 Sm1 C1 130.2(2)
N1A Sm1 C19 92.7(15)
N1 Sm1 C19 90.1(5)
C3 Sm1 C19 134.2(2)
C4 Sm1 C19 134.7(2)
C5 Sm1 C19 153.9(2)
C2 Sm1 C19 151.10(19)
C20 Sm1 C19 28.60(19)
C22 Sm1 C19 46.90(19)
C21 Sm1 C19 47.43(19)
C1 Sm1 C19 177.3(2)
N1A Sm1 C18 120.6(15)
N1 Sm1 C18 119.0(5)
C3 Sm1 C18 106.78(19)
C4 Sm1 C18 117.47(19)
C5 Sm1 C18 146.1(2)
C2 Sm1 C18 122.84(19)
C20 Sm1 C18 47.13(19)
C22 Sm1 C18 28.62(18)
C21 Sm1 C18 47.47(19)
C1 Sm1 C18 151.63(19)
C19 Sm1 C18 29.04(18)
C5 C1 C2 106.2(6)
C5 C1 C6 120.0(7)
C2 C1 C6 133.4(7)
C5 C1 Sm1 73.2(4)
C2 C1 Sm1 74.1(4)
C6 C1 Sm1 122.8(5)
C3 C2 C1 106.6(6)
C3 C2 C10 118.3(6)
C1 C2 C10 134.0(6)
C3 C2 Sm1 73.4(4)
C1 C2 Sm1 76.9(4)
C10 C2 Sm1 123.8(4)
C4 C3 C2 110.2(6)
C4 C3 Sm1 76.4(4)
C2 C3 Sm1 77.3(4)
C4 C3 H3 124.9
C2 C3 H3 124.9
Sm1 C3 H3 113.4
C3 C4 C5 105.8(7)
C3 C4 C14 128.7(7)
C5 C4 C14 125.2(7)
C3 C4 Sm1 74.9(4)
C5 C4 Sm1 75.7(4)
C14 C4 Sm1 119.2(5)
C4 C5 C1 111.2(7)
C4 C5 Sm1 75.5(4)
C1 C5 Sm1 78.3(4)
C4 C5 H5 124.4
C1 C5 H5 124.4
Sm1 C5 H5 113.7
C8 C6 C9 106.0(7)
C8 C6 C1 111.0(7)
C9 C6 C1 114.5(6)
C8 C6 C7 105.3(7)
C9 C6 C7 110.3(7)
C1 C6 C7 109.4(6)
C6 C7 H7A 109.5
C6 C7 H7B 109.5
H7A C7 H7B 109.5
C6 C7 H7C 109.5
H7A C7 H7C 109.5
H7B C7 H7C 109.5
C6 C8 H8A 109.5
C6 C8 H8B 109.5
H8A C8 H8B 109.5
C6 C8 H8C 109.5
H8A C8 H8C 109.5
H8B C8 H8C 109.5
C6 C9 H9A 109.5
C6 C9 H9B 109.5
H9A C9 H9B 109.5
C6 C9 H9C 109.5
H9A C9 H9C 109.5
H9B C9 H9C 109.5
C12 C10 C11 106.4(7)
C12 C10 C13 108.1(6)
C11 C10 C13 108.3(6)
C12 C10 C2 110.0(6)
C11 C10 C2 115.6(6)
C13 C10 C2 108.2(6)
C10 C11 H11A 109.5
C10 C11 H11B 109.5
H11A C11 H11B 109.5
C10 C11 H11C 109.5
H11A C11 H11C 109.5
H11B C11 H11C 109.5
C10 C12 H12A 109.5
C10 C12 H12B 109.5
H12A C12 H12B 109.5
C10 C12 H12C 109.5
H12A C12 H12C 109.5
H12B C12 H12C 109.5
C10 C13 H13A 109.5
C10 C13 H13B 109.5
H13A C13 H13B 109.5
C10 C13 H13C 109.5
H13A C13 H13C 109.5
H13B C13 H13C 109.5
C4 C14 C15 110.8(7)
C4 C14 C16 109.3(7)
C15 C14 C16 108.0(7)
C4 C14 C17 111.1(7)
C15 C14 C17 108.6(8)
C16 C14 C17 108.9(9)
C14 C15 H15A 109.5
C14 C15 H15B 109.5
H15A C15 H15B 109.5
C14 C15 H15C 109.5
H15A C15 H15C 109.5
H15B C15 H15C 109.5
C14 C16 H16A 109.5
C14 C16 H16B 109.5
H16A C16 H16B 109.5
C14 C16 H16C 109.5
H16A C16 H16C 109.5
H16B C16 H16C 109.5
C14 C17 H17A 109.5
C14 C17 H17B 109.5
H17A C17 H17B 109.5
C14 C17 H17C 109.5
H17A C17 H17C 109.5
H17B C17 H17C 109.5
C22 C18 C19 105.8(6)
C22 C18 C23 119.5(6)
C19 C18 C23 133.8(6)
C22 C18 Sm1 74.6(4)
C19 C18 Sm1 75.4(4)
C23 C18 Sm1 123.4(4)
C20 C19 C18 106.4(6)
C20 C19 C27 121.1(6)
C18 C19 C27 132.3(6)
C20 C19 Sm1 74.2(4)
C18 C19 Sm1 75.5(3)
C27 C19 Sm1 119.7(4)
C21 C20 C19 110.6(6)
C21 C20 Sm1 76.9(4)
C19 C20 Sm1 77.2(4)
C21 C20 H20 124.7
C19 C20 H20 124.7
Sm1 C20 H20 113.2
C22 C21 C20 106.1(6)
C22 C21 C31 128.1(6)
C20 C21 C31 125.7(6)
C22 C21 Sm1 75.3(4)
C20 C21 Sm1 74.7(4)
C31 C21 Sm1 118.4(4)
C21 C22 C18 111.1(6)
C21 C22 Sm1 76.6(4)
C18 C22 Sm1 76.8(4)
C21 C22 H22 124.4
C18 C22 H22 124.4
Sm1 C22 H22 114.0
C26 C23 C24 108.7(6)
C26 C23 C18 116.2(6)
C24 C23 C18 109.6(6)
C26 C23 C25 105.5(6)
C24 C23 C25 106.8(6)
C18 C23 C25 109.5(6)
C23 C24 H24A 109.5
C23 C24 H24B 109.5
H24A C24 H24B 109.5
C23 C24 H24C 109.5
H24A C24 H24C 109.5
H24B C24 H24C 109.5
C23 C25 H25A 109.5
C23 C25 H25B 109.5
H25A C25 H25B 109.5
C23 C25 H25C 109.5
H25A C25 H25C 109.5
H25B C25 H25C 109.5
C23 C26 H26A 109.5
C23 C26 H26B 109.5
H26A C26 H26B 109.5
C23 C26 H26C 109.5
H26A C26 H26C 109.5
H26B C26 H26C 109.5
C30 C27 C29 106.5(6)
C30 C27 C28 110.7(6)
C29 C27 C28 105.3(6)
C30 C27 C19 110.8(6)
C29 C27 C19 110.3(6)
C28 C27 C19 112.9(6)
C27 C28 H28A 109.5
C27 C28 H28B 109.5
H28A C28 H28B 109.5
C27 C28 H28C 109.5
H28A C28 H28C 109.5
H28B C28 H28C 109.5
C27 C29 H29A 109.5
C27 C29 H29B 109.5
H29A C29 H29B 109.5
C27 C29 H29C 109.5
H29A C29 H29C 109.5
H29B C29 H29C 109.5
C27 C30 H30A 109.5
C27 C30 H30B 109.5
H30A C30 H30B 109.5
C27 C30 H30C 109.5
H30A C30 H30C 109.5
H30B C30 H30C 109.5
C32 C31 C21 110.5(6)
C32 C31 C34 110.1(7)
C21 C31 C34 111.1(6)
C32 C31 C33 107.9(7)
C21 C31 C33 109.8(6)
C34 C31 C33 107.4(7)
C31 C32 H32A 109.5
C31 C32 H32B 109.5
H32A C32 H32B 109.5
C31 C32 H32C 109.5
H32A C32 H32C 109.5
H32B C32 H32C 109.5
C31 C33 H33A 109.5
C31 C33 H33B 109.5
H33A C33 H33B 109.5
C31 C33 H33C 109.5
H33A C33 H33C 109.5
H33B C33 H33C 109.5
C31 C34 H34A 109.5
C31 C34 H34B 109.5
H34A C34 H34B 109.5
C31 C34 H34C 109.5
H34A C34 H34C 109.5
H34B C34 H34C 109.5
C35 N1 C43 119.4(12)
C35 N1 Sm1 129.2(8)
C43 N1 Sm1 111.1(9)
N1 C35 C36 121.9(12)
N1 C35 H35 119.0
C36 C35 H35 119.0
C41 C36 C37 122.3(11)
C41 C36 C35 116.5(11)
C37 C36 C35 121.3(12)
C38 C37 C36 118.0(12)
C38 C37 H37 121.0
C36 C37 H37 121.0
C37 C38 C39 123.0(13)
C37 C38 H38 118.5
C39 C38 H38 118.5
C40 C39 C38 119.4(18)
C40 C39 H39 120.3
C38 C39 H39 120.3
C39 C40 C41 120.2(13)
C39 C40 H40 119.9
C41 C40 H40 119.9
C36 C41 C42 120.0(10)
C36 C41 C40 117.1(12)
C42 C41 C40 122.8(13)
C43 C42 C41 118.7(11)
C43 C42 H42 120.7
C41 C42 H42 120.7
C42 C43 N1 123.5(12)
C42 C43 H43 118.3
N1 C43 H43 118.3
C35A N1A C43A 115(4)
C35A N1A Sm1 121(3)
C43A N1A Sm1 124(3)
N1A C43A C42A 125(4)
N1A C43A H43A 117.5
C42A C43A H43A 117.5
C41A C42A C43A 120(3)
C41A C42A H42A 120.0
C43A C42A H42A 120.0
C42A C41A C40A 127(4)
C42A C41A C36A 119(4)
C40A C41A C36A 114(5)
C39A C40A C41A 120(5)
C39A C40A H40A 120.1
C41A C40A H40A 120.1
C38A C39A C40A 125(6)
C38A C39A H39A 117.6
C40A C39A H39A 117.6
C39A C38A C37A 120(4)
C39A C38A H38A 120.1
C37A C38A H38A 120.1
C38A C37A C36A 119(3)
C38A C37A H37A 120.6
C36A C37A H37A 120.6
C37A C36A C35A 122(4)
C37A C36A C41A 123(4)
C35A C36A C41A 115(4)
N1A C35A C36A 126(4)
N1A C35A H35A 117.0
C36A C35A H35A 117.0
N2 Sm2 C46 130.5(2)
N2 Sm2 C65 122.0(2)
C46 Sm2 C65 107.4(2)
N2 Sm2 C48 84.30(19)
C46 Sm2 C48 46.2(2)
C65 Sm2 C48 153.4(2)
N2 Sm2 C45 119.0(2)
C46 Sm2 C45 29.3(2)
C65 Sm2 C45 108.9(2)
C48 Sm2 C45 47.5(2)
N2 Sm2 C63 76.35(19)
C46 Sm2 C63 152.8(2)
C65 Sm2 C63 46.7(2)
C48 Sm2 C63 159.9(2)
C45 Sm2 C63 149.7(2)
N2 Sm2 C47 107.2(2)
C46 Sm2 C47 28.0(2)
C65 Sm2 C47 129.4(2)
C48 Sm2 C47 28.60(19)
C45 Sm2 C47 48.1(2)
C63 Sm2 C47 157.7(2)
N2 Sm2 C44 90.70(19)
C46 Sm2 C44 47.1(2)
C65 Sm2 C44 134.8(2)
C48 Sm2 C44 28.99(19)
C45 Sm2 C44 28.8(2)
C63 Sm2 C44 154.0(2)
C47 Sm2 C44 47.9(2)
N2 Sm2 C61 118.09(19)
C46 Sm2 C61 106.7(2)
C65 Sm2 C61 28.7(2)
C48 Sm2 C61 145.0(2)
C45 Sm2 C61 122.7(2)
C63 Sm2 C61 47.2(2)
C47 Sm2 C61 116.7(2)
C44 Sm2 C61 151.2(2)
N2 Sm2 C64 95.52(19)
C46 Sm2 C64 131.5(2)
C65 Sm2 C64 28.5(2)
C48 Sm2 C64 164.14(19)
C45 Sm2 C64 121.1(2)
C63 Sm2 C64 28.65(19)
C47 Sm2 C64 157.3(2)
C44 Sm2 C64 135.4(2)
C61 Sm2 C64 47.6(2)
N2 Sm2 C62 89.4(2)
C46 Sm2 C62 131.3(2)
C65 Sm2 C62 47.1(2)
C48 Sm2 C62 148.0(2)
C45 Sm2 C62 151.5(2)
C63 Sm2 C62 28.73(19)
C47 Sm2 C62 129.3(2)
C44 Sm2 C62 176.94(19)
C61 Sm2 C62 28.8(2)
C64 Sm2 C62 47.64(19)
C45 C44 C48 107.1(6)
C45 C44 C49 132.6(6)
C48 C44 C49 120.0(6)
C45 C44 Sm2 74.8(4)
C48 C44 Sm2 74.6(4)
C49 C44 Sm2 121.1(5)
C44 C45 C46 105.6(6)
C44 C45 C53 135.7(7)
C46 C45 C53 117.1(7)
C44 C45 Sm2 76.4(4)
C46 C45 Sm2 74.7(4)
C53 C45 Sm2 124.6(5)
C47 C46 C45 111.6(6)
C47 C46 Sm2 77.5(4)
C45 C46 Sm2 76.0(4)
C47 C46 H46 124.2
C45 C46 H46 124.2
Sm2 C46 H46 114.1
C46 C47 C48 105.8(6)
C46 C47 C57 128.8(7)
C48 C47 C57 124.4(7)
C46 C47 Sm2 74.5(4)
C48 C47 Sm2 74.8(4)
C57 C47 Sm2 124.8(5)
C47 C48 C44 110.0(6)
C47 C48 Sm2 76.6(4)
C44 C48 Sm2 76.4(4)
C47 C48 H48 125.0
C44 C48 H48 125.0
Sm2 C48 H48 114.0
C44 C49 C52 113.5(6)
C44 C49 C50 111.6(6)
C52 C49 C50 110.1(6)
C44 C49 C51 110.7(6)
C52 C49 C51 105.2(6)
C50 C49 C51 105.2(6)
C49 C50 H50A 109.5
C49 C50 H50B 109.5
H50A C50 H50B 109.5
C49 C50 H50C 109.5
H50A C50 H50C 109.5
H50B C50 H50C 109.5
C49 C51 H51A 109.5
C49 C51 H51B 109.5
H51A C51 H51B 109.5
C49 C51 H51C 109.5
H51A C51 H51C 109.5
H51B C51 H51C 109.5
C49 C52 H52A 109.5
C49 C52 H52B 109.5
H52A C52 H52B 109.5
C49 C52 H52C 109.5
H52A C52 H52C 109.5
H52B C52 H52C 109.5
C56 C53 C55 108.2(7)
C56 C53 C54 108.0(7)
C55 C53 C54 104.9(7)
C56 C53 C45 108.4(7)
C55 C53 C45 110.7(6)
C54 C53 C45 116.4(7)
C53 C54 H54A 109.5
C53 C54 H54B 109.5
H54A C54 H54B 109.5
C53 C54 H54C 109.5
H54A C54 H54C 109.5
H54B C54 H54C 109.5
C53 C55 H55A 109.5
C53 C55 H55B 109.5
H55A C55 H55B 109.5
C53 C55 H55C 109.5
H55A C55 H55C 109.5
H55B C55 H55C 109.5
C53 C56 H56A 109.5
C53 C56 H56B 109.5
H56A C56 H56B 109.5
C53 C56 H56C 109.5
H56A C56 H56C 109.5
H56B C56 H56C 109.5
C58 C57 C60 109.7(7)
C58 C57 C47 111.6(7)
C60 C57 C47 111.3(6)
C58 C57 C59 108.0(7)
C60 C57 C59 107.9(8)
C47 C57 C59 108.3(7)
C57 C58 H58A 109.5
C57 C58 H58B 109.5
H58A C58 H58B 109.5
C57 C58 H58C 109.5
H58A C58 H58C 109.5
H58B C58 H58C 109.5
C57 C59 H59A 109.5
C57 C59 H59B 109.5
H59A C59 H59B 109.5
C57 C59 H59C 109.5
H59A C59 H59C 109.5
H59B C59 H59C 109.5
C57 C60 H60A 109.5
C57 C60 H60B 109.5
H60A C60 H60B 109.5
C57 C60 H60C 109.5
H60A C60 H60C 109.5
H60B C60 H60C 109.5
C65 C61 C62 107.0(6)
C65 C61 C66 119.3(7)
C62 C61 C66 133.0(7)
C65 C61 Sm2 74.2(4)
C62 C61 Sm2 76.9(4)
C66 C61 Sm2 122.2(5)
C63 C62 C61 106.2(6)
C63 C62 C70 119.5(7)
C61 C62 C70 134.0(6)
C63 C62 Sm2 73.6(4)
C61 C62 Sm2 74.3(4)
C70 C62 Sm2 121.9(5)
C64 C63 C62 110.1(6)
C64 C63 Sm2 76.4(4)
C62 C63 Sm2 77.6(4)
C64 C63 H63 124.9
C62 C63 H63 124.9
Sm2 C63 H63 113.1
C65 C64 C63 106.0(6)
C65 C64 C74 127.4(7)
C63 C64 C74 126.6(7)
C65 C64 Sm2 74.3(4)
C63 C64 Sm2 74.9(4)
C74 C64 Sm2 118.1(5)
C64 C65 C61 110.6(6)
C64 C65 Sm2 77.3(4)
C61 C65 Sm2 77.1(4)
C64 C65 H65 124.7
C61 C65 H65 124.7
Sm2 C65 H65 113.0
C69 C66 C68 108.8(8)
C69 C66 C61 109.6(7)
C68 C66 C61 114.6(7)
C69 C66 C67 107.4(8)
C68 C66 C67 106.0(7)
C61 C66 C67 110.2(6)
C66 C67 H67A 109.5
C66 C67 H67B 109.5
H67A C67 H67B 109.5
C66 C67 H67C 109.5
H67A C67 H67C 109.5
H67B C67 H67C 109.5
C66 C68 H68A 109.5
C66 C68 H68B 109.5
H68A C68 H68B 109.5
C66 C68 H68C 109.5
H68A C68 H68C 109.5
H68B C68 H68C 109.5
C66 C69 H69A 109.5
C66 C69 H69B 109.5
H69A C69 H69B 109.5
C66 C69 H69C 109.5
H69A C69 H69C 109.5
H69B C69 H69C 109.5
C73 C70 C72 106.5(7)
C73 C70 C71 110.5(6)
C72 C70 C71 105.0(7)
C73 C70 C62 111.4(7)
C72 C70 C62 110.4(6)
C71 C70 C62 112.7(6)
C70 C71 H71A 109.5
C70 C71 H71B 109.5
H71A C71 H71B 109.5
C70 C71 H71C 109.5
H71A C71 H71C 109.5
H71B C71 H71C 109.5
C70 C72 H72A 109.5
C70 C72 H72B 109.5
H72A C72 H72B 109.5
C70 C72 H72C 109.5
H72A C72 H72C 109.5
H72B C72 H72C 109.5
C70 C73 H73A 109.5
C70 C73 H73B 109.5
H73A C73 H73B 109.5
C70 C73 H73C 109.5
H73A C73 H73C 109.5
H73B C73 H73C 109.5
C77 C74 C76 109.3(10)
C77 C74 C64 111.6(7)
C76 C74 C64 112.0(7)
C77 C74 C75 110.7(11)
C76 C74 C75 105.1(9)
C64 C74 C75 108.0(7)
C74 C75 H75A 109.5
C74 C75 H75B 109.5
H75A C75 H75B 109.5
C74 C75 H75C 109.5
H75A C75 H75C 109.5
H75B C75 H75C 109.5
C74 C76 H76A 109.5
C74 C76 H76B 109.5
H76A C76 H76B 109.5
C74 C76 H76C 109.5
H76A C76 H76C 109.5
H76B C76 H76C 109.5
C74 C77 H77A 109.5
C74 C77 H77B 109.5
H77A C77 H77B 109.5
C74 C77 H77C 109.5
H77A C77 H77C 109.5
H77B C77 H77C 109.5
C86 N2 C78 116.3(6)
C86 N2 Sm2 127.0(5)
C78 N2 Sm2 116.0(5)
C79 C78 N2 123.6(7)
C79 C78 H78 118.2
N2 C78 H78 118.2
C78 C79 C80 120.0(7)
C78 C79 H79 120.0
C80 C79 H79 120.0
C79 C80 C81 123.9(7)
C79 C80 C85 117.8(7)
C81 C80 C85 118.3(7)
C82 C81 C80 120.7(8)
C82 C81 H81 119.6
C80 C81 H81 119.6
C81 C82 C83 121.1(8)
C81 C82 H82 119.5
C83 C82 H82 119.5
C84 C83 C82 119.9(8)
C84 C83 H83 120.0
C82 C83 H83 120.0
C83 C84 C85 121.0(8)
C83 C84 H84 119.5
C85 C84 H84 119.5
C86 C85 C84 124.5(7)
C86 C85 C80 116.5(7)
C84 C85 C80 118.9(7)
N2 C86 C85 125.6(7)
N2 C86 H86 117.2
C85 C86 H86 117.2

loop_
_geom_bond_atom_site_label_1
_geom_bond_atom_site_label_2
_geom_bond_distance
Sm1 N1A 2.69(5)
Sm1 N1 2.698(15)
Sm1 C3 2.802(7)
Sm1 C4 2.821(7)
Sm1 C5 2.824(7)
Sm1 C2 2.852(7)
Sm1 C20 2.853(7)
Sm1 C22 2.865(7)
Sm1 C21 2.880(6)
Sm1 C1 2.888(7)
Sm1 C19 2.892(6)
Sm1 C18 2.893(6)
C1 C5 1.407(11)
C1 C2 1.435(10)
C1 C6 1.545(10)
C2 C3 1.427(10)
C2 C10 1.550(10)
C3 C4 1.396(10)
C3 H3 0.9500
C4 C5 1.407(10)
C4 C14 1.524(11)
C5 H5 0.9500
C6 C8 1.526(12)
C6 C9 1.527(11)
C6 C7 1.564(11)
C7 H7A 0.9800
C7 H7B 0.9800
C7 H7C 0.9800
C8 H8A 0.9800
C8 H8B 0.9800
C8 H8C 0.9800
C9 H9A 0.9800
C9 H9B 0.9800
C9 H9C 0.9800
C10 C12 1.526(10)
C10 C11 1.539(11)
C10 C13 1.539(10)
C11 H11A 0.9800
C11 H11B 0.9800
C11 H11C 0.9800
C12 H12A 0.9800
C12 H12B 0.9800
C12 H12C 0.9800
C13 H13A 0.9800
C13 H13B 0.9800
C13 H13C 0.9800
C14 C15 1.529(12)
C14 C16 1.535(11)
C14 C17 1.537(13)
C15 H15A 0.9800
C15 H15B 0.9800
C15 H15C 0.9800
C16 H16A 0.9800
C16 H16B 0.9800
C16 H16C 0.9800
C17 H17A 0.9800
C17 H17B 0.9800
C17 H17C 0.9800
C18 C22 1.423(9)
C18 C19 1.450(9)
C18 C23 1.546(9)
C19 C20 1.419(10)
C19 C27 1.542(9)
C20 C21 1.405(9)
C20 H20 0.9500
C21 C22 1.393(9)
C21 C31 1.532(10)
C22 H22 0.9500
C23 C26 1.528(10)
C23 C24 1.534(10)
C23 C25 1.556(10)
C24 H24A 0.9800
C24 H24B 0.9800
C24 H24C 0.9800
C25 H25A 0.9800
C25 H25B 0.9800
C25 H25C 0.9800
C26 H26A 0.9800
C26 H26B 0.9800
C26 H26C 0.9800
C27 C30 1.532(10)
C27 C29 1.532(10)
C27 C28 1.540(10)
C28 H28A 0.9800
C28 H28B 0.9800
C28 H28C 0.9800
C29 H29A 0.9800
C29 H29B 0.9800
C29 H29C 0.9800
C30 H30A 0.9800
C30 H30B 0.9800
C30 H30C 0.9800
C31 C32 1.526(10)
C31 C34 1.533(11)
C31 C33 1.540(10)
C32 H32A 0.9800
C32 H32B 0.9800
C32 H32C 0.9800
C33 H33A 0.9800
C33 H33B 0.9800
C33 H33C 0.9800
C34 H34A 0.9800
C34 H34B 0.9800
C34 H34C 0.9800
N1 C35 1.308(17)
N1 C43 1.350(15)
C35 C36 1.446(16)
C35 H35 0.9500
C36 C41 1.390(19)
C36 C37 1.411(15)
C37 C38 1.347(18)
C37 H37 0.9500
C38 C39 1.39(2)
C38 H38 0.9500
C39 C40 1.38(2)
C39 H39 0.9500
C40 C41 1.443(15)
C40 H40 0.9500
C41 C42 1.396(17)
C42 C43 1.344(17)
C42 H42 0.9500
C43 H43 0.9500
N1A C35A 1.35(2)
N1A C43A 1.36(2)
C43A C42A 1.39(4)
C43A H43A 0.9500
C42A C41A 1.37(6)
C42A H42A 0.9500
C41A C40A 1.42(6)
C41A C36A 1.45(7)
C40A C39A 1.39(8)
C40A H40A 0.9500
C39A C38A 1.32(7)
C39A H39A 0.9500
C38A C37A 1.36(4)
C38A H38A 0.9500
C37A C36A 1.41(6)
C37A H37A 0.9500
C36A C35A 1.44(6)
C35A H35A 0.9500
Sm2 N2 2.670(6)
Sm2 C46 2.835(7)
Sm2 C65 2.836(7)
Sm2 C48 2.849(7)
Sm2 C45 2.852(7)
Sm2 C63 2.855(7)
Sm2 C47 2.873(7)
Sm2 C44 2.873(7)
Sm2 C61 2.873(7)
Sm2 C64 2.873(7)
Sm2 C62 2.906(7)
C44 C45 1.424(10)
C44 C48 1.432(9)
C44 C49 1.523(10)
C45 C46 1.440(10)
C45 C53 1.546(10)
C46 C47 1.383(10)
C46 H46 0.9500
C47 C48 1.414(10)
C47 C57 1.527(10)
C48 H48 0.9500
C49 C52 1.539(10)
C49 C50 1.547(10)
C49 C51 1.549(11)
C50 H50A 0.9800
C50 H50B 0.9800
C50 H50C 0.9800
C51 H51A 0.9800
C51 H51B 0.9800
C51 H51C 0.9800
C52 H52A 0.9800
C52 H52B 0.9800
C52 H52C 0.9800
C53 C56 1.525(12)
C53 C55 1.529(12)
C53 C54 1.534(12)
C54 H54A 0.9800
C54 H54B 0.9800
C54 H54C 0.9800
C55 H55A 0.9800
C55 H55B 0.9800
C55 H55C 0.9800
C56 H56A 0.9800
C56 H56B 0.9800
C56 H56C 0.9800
C57 C58 1.512(11)
C57 C60 1.527(11)
C57 C59 1.535(11)
C58 H58A 0.9800
C58 H58B 0.9800
C58 H58C 0.9800
C59 H59A 0.9800
C59 H59B 0.9800
C59 H59C 0.9800
C60 H60A 0.9800
C60 H60B 0.9800
C60 H60C 0.9800
C61 C65 1.417(10)
C61 C62 1.440(10)
C61 C66 1.554(10)
C62 C63 1.430(9)
C62 C70 1.546(10)
C63 C64 1.417(9)
C63 H63 0.9500
C64 C65 1.405(10)
C64 C74 1.521(10)
C65 H65 0.9500
C66 C69 1.519(12)
C66 C68 1.544(12)
C66 C67 1.554(12)
C67 H67A 0.9800
C67 H67B 0.9800
C67 H67C 0.9800
C68 H68A 0.9800
C68 H68B 0.9800
C68 H68C 0.9800
C69 H69A 0.9800
C69 H69B 0.9800
C69 H69C 0.9800
C70 C73 1.524(10)
C70 C72 1.537(11)
C70 C71 1.539(10)
C71 H71A 0.9800
C71 H71B 0.9800
C71 H71C 0.9800
C72 H72A 0.9800
C72 H72B 0.9800
C72 H72C 0.9800
C73 H73A 0.9800
C73 H73B 0.9800
C73 H73C 0.9800
C74 C77 1.460(12)
C74 C76 1.505(12)
C74 C75 1.526(13)
C75 H75A 0.9800
C75 H75B 0.9800
C75 H75C 0.9800
C76 H76A 0.9800
C76 H76B 0.9800
C76 H76C 0.9800
C77 H77A 0.9800
C77 H77B 0.9800
C77 H77C 0.9800
N2 C86 1.314(10)
N2 C78 1.370(9)
C78 C79 1.347(10)
C78 H78 0.9500
C79 C80 1.401(10)
C79 H79 0.9500
C80 C81 1.417(10)
C80 C85 1.419(10)
C81 C82 1.351(12)
C81 H81 0.9500
C82 C83 1.406(13)
C82 H82 0.9500
C83 C84 1.350(12)
C83 H83 0.9500
C84 C85 1.419(10)
C84 H84 0.9500
C85 C86 1.402(11)
C86 H86 0.9500

loop_
_geom_torsion_atom_site_label_1
_geom_torsion_atom_site_label_2
_geom_torsion_atom_site_label_3
_geom_torsion_atom_site_label_4
_geom_torsion
N1A Sm1 C1 C5 65.2(9)
N1 Sm1 C1 C5 74.7(5)
C3 Sm1 C1 C5 -75.0(5)
C4 Sm1 C1 C5 -35.8(4)
C2 Sm1 C1 C5 -112.8(6)
C20 Sm1 C1 C5 148.6(5)
C22 Sm1 C1 C5 -139.8(4)
C21 Sm1 C1 C5 -177.3(4)
C19 Sm1 C1 C5 154(4)
C18 Sm1 C1 C5 -104.6(6)
N1A Sm1 C1 C2 178.0(8)
N1 Sm1 C1 C2 -172.4(5)
C3 Sm1 C1 C2 37.8(4)
C4 Sm1 C1 C2 77.0(4)
C5 Sm1 C1 C2 112.8(6)
C20 Sm1 C1 C2 -98.6(5)
C22 Sm1 C1 C2 -26.9(5)
C21 Sm1 C1 C2 -64.4(5)
C19 Sm1 C1 C2 -94(4)
C18 Sm1 C1 C2 8.3(7)
N1A Sm1 C1 C6 -50.1(9)
N1 Sm1 C1 C6 -40.6(6)
C3 Sm1 C1 C6 169.7(7)
C4 Sm1 C1 C6 -151.2(7)
C5 Sm1 C1 C6 -115.3(8)
C2 Sm1 C1 C6 131.8(8)
C20 Sm1 C1 C6 33.2(8)
C22 Sm1 C1 C6 104.9(6)
C21 Sm1 C1 C6 67.4(7)
C19 Sm1 C1 C6 38(5)
C18 Sm1 C1 C6 140.1(6)
C5 C1 C2 C3 -1.3(8)
C6 C1 C2 C3 171.6(7)
Sm1 C1 C2 C3 -68.0(5)
C5 C1 C2 C10 -168.5(7)
C6 C1 C2 C10 4.4(14)
Sm1 C1 C2 C10 124.8(8)
C5 C1 C2 Sm1 66.7(5)
C6 C1 C2 Sm1 -120.4(8)
N1A Sm1 C2 C3 109.9(9)
N1 Sm1 C2 C3 120.6(5)
C4 Sm1 C2 C3 35.9(4)
C5 Sm1 C2 C3 75.3(5)
C20 Sm1 C2 C3 -124.0(4)
C22 Sm1 C2 C3 -88.4(4)
C21 Sm1 C2 C3 -116.8(4)
C1 Sm1 C2 C3 112.1(6)
C19 Sm1 C2 C3 -73.5(6)
C18 Sm1 C2 C3 -63.3(5)
N1A Sm1 C2 C1 -2.2(10)
N1 Sm1 C2 C1 8.6(5)
C3 Sm1 C2 C1 -112.1(6)
C4 Sm1 C2 C1 -76.2(4)
C5 Sm1 C2 C1 -36.8(4)
C20 Sm1 C2 C1 123.9(4)
C22 Sm1 C2 C1 159.6(4)
C21 Sm1 C2 C1 131.1(4)
C19 Sm1 C2 C1 174.4(4)
C18 Sm1 C2 C1 -175.3(4)
N1A Sm1 C2 C10 -136.8(10)
N1 Sm1 C2 C10 -126.1(6)
C3 Sm1 C2 C10 113.3(7)
C4 Sm1 C2 C10 149.2(6)
C5 Sm1 C2 C10 -171.4(7)
C20 Sm1 C2 C10 -10.7(7)
C22 Sm1 C2 C10 24.9(6)
C21 Sm1 C2 C10 -3.5(6)
C1 Sm1 C2 C10 -134.6(8)
C19 Sm1 C2 C10 39.8(8)
C18 Sm1 C2 C10 50.0(6)
C1 C2 C3 C4 0.3(8)
C10 C2 C3 C4 169.9(6)
Sm1 C2 C3 C4 -70.2(5)
C1 C2 C3 Sm1 70.4(5)
C10 C2 C3 Sm1 -120.0(6)
N1A Sm1 C3 C4 28.2(15)
N1 Sm1 C3 C4 36.8(7)
C5 Sm1 C3 C4 38.1(4)
C2 Sm1 C3 C4 114.7(6)
C20 Sm1 C3 C4 -146.2(4)
C22 Sm1 C3 C4 -146.2(4)
C21 Sm1 C3 C4 -166.5(4)
C1 Sm1 C3 C4 77.3(5)
C19 Sm1 C3 C4 -105.5(4)
C18 Sm1 C3 C4 -116.9(4)
N1A Sm1 C3 C2 -86.5(15)
N1 Sm1 C3 C2 -77.9(6)
C4 Sm1 C3 C2 -114.7(6)
C5 Sm1 C3 C2 -76.6(4)
C20 Sm1 C3 C2 99.0(5)
C22 Sm1 C3 C2 99.1(4)
C21 Sm1 C3 C2 78.8(4)
C1 Sm1 C3 C2 -37.4(4)
C19 Sm1 C3 C2 139.7(4)
C18 Sm1 C3 C2 128.4(4)
C2 C3 C4 C5 0.8(8)
Sm1 C3 C4 C5 -69.9(5)
C2 C3 C4 C14 -173.6(7)
Sm1 C3 C4 C14 115.6(7)
C2 C3 C4 Sm1 70.8(5)
N1A Sm1 C4 C3 -156.3(14)
N1 Sm1 C4 C3 -151.2(6)
C5 Sm1 C4 C3 -111.1(7)
C2 Sm1 C4 C3 -36.5(4)
C20 Sm1 C4 C3 96.4(8)
C22 Sm1 C4 C3 41.9(5)
C21 Sm1 C4 C3 23.7(7)
C1 Sm1 C4 C3 -75.8(5)
C19 Sm1 C4 C3 103.6(5)
C18 Sm1 C4 C3 74.3(5)
N1A Sm1 C4 C5 -45.2(15)
N1 Sm1 C4 C5 -40.1(6)
C3 Sm1 C4 C5 111.1(7)
C2 Sm1 C4 C5 74.6(5)
C20 Sm1 C4 C5 -152.5(7)
C22 Sm1 C4 C5 153.0(4)
C21 Sm1 C4 C5 134.8(5)
C1 Sm1 C4 C5 35.3(4)
C19 Sm1 C4 C5 -145.3(4)
C18 Sm1 C4 C5 -174.6(4)
N1A Sm1 C4 C14 77.5(15)
N1 Sm1 C4 C14 82.6(7)
C3 Sm1 C4 C14 -126.2(8)
C5 Sm1 C4 C14 122.7(8)
C2 Sm1 C4 C14 -162.7(7)
C20 Sm1 C4 C14 -29.8(11)
C22 Sm1 C4 C14 -84.3(6)
C21 Sm1 C4 C14 -102.5(7)
C1 Sm1 C4 C14 158.0(7)
C19 Sm1 C4 C14 -22.6(7)
C18 Sm1 C4 C14 -51.9(6)
C3 C4 C5 C1 -1.7(8)
C14 C4 C5 C1 173.0(7)
Sm1 C4 C5 C1 -71.0(5)
C3 C4 C5 Sm1 69.3(5)
C14 C4 C5 Sm1 -115.9(7)
C2 C1 C5 C4 1.9(8)
C6 C1 C5 C4 -172.2(6)
Sm1 C1 C5 C4 69.2(5)
C2 C1 C5 Sm1 -67.4(5)
C6 C1 C5 Sm1 118.6(6)
N1A Sm1 C5 C4 133.4(12)
N1 Sm1 C5 C4 141.0(6)
C3 Sm1 C5 C4 -38.0(4)
C2 Sm1 C5 C4 -78.3(5)
C20 Sm1 C5 C4 150.4(7)
C22 Sm1 C5 C4 -46.2(7)
C21 Sm1 C5 C4 -110.0(6)
C1 Sm1 C5 C4 -115.7(7)
C19 Sm1 C5 C4 67.0(7)
C18 Sm1 C5 C4 8.6(7)
N1A Sm1 C5 C1 -110.9(12)
N1 Sm1 C5 C1 -103.2(6)
C3 Sm1 C5 C1 77.8(5)
C4 Sm1 C5 C1 115.7(7)
C2 Sm1 C5 C1 37.4(4)
C20 Sm1 C5 C1 -93.9(9)
C22 Sm1 C5 C1 69.6(6)
C21 Sm1 C5 C1 5.7(8)
C19 Sm1 C5 C1 -177.3(4)
C18 Sm1 C5 C1 124.4(4)
C5 C1 C6 C8 -0.9(10)
C2 C1 C6 C8 -172.9(8)
Sm1 C1 C6 C8 87.7(7)
C5 C1 C6 C9 -120.7(8)
C2 C1 C6 C9 67.2(11)
Sm1 C1 C6 C9 -32.1(9)
C5 C1 C6 C7 114.9(8)
C2 C1 C6 C7 -57.2(11)
Sm1 C1 C6 C7 -156.5(5)
C3 C2 C10 C12 37.2(9)
C1 C2 C10 C12 -156.7(8)
Sm1 C2 C10 C12 -51.1(8)
C3 C2 C10 C11 157.7(6)
C1 C2 C10 C11 -36.2(11)
Sm1 C2 C10 C11 69.4(7)
C3 C2 C10 C13 -80.7(8)
C1 C2 C10 C13 85.4(10)
Sm1 C2 C10 C13 -169.0(5)
C3 C4 C14 C15 3.4(11)
C5 C4 C14 C15 -170.1(7)
Sm1 C4 C14 C15 97.2(7)
C3 C4 C14 C16 122.4(9)
C5 C4 C14 C16 -51.2(11)
Sm1 C4 C14 C16 -143.9(7)
C3 C4 C14 C17 -117.4(9)
C5 C4 C14 C17 69.1(10)
Sm1 C4 C14 C17 -23.7(9)
N1A Sm1 C18 C22 128.6(9)
N1 Sm1 C18 C22 117.5(5)
C3 Sm1 C18 C22 -85.6(4)
C4 Sm1 C18 C22 -114.6(4)
C5 Sm1 C18 C22 -119.2(5)
C2 Sm1 C18 C22 -58.5(4)
C20 Sm1 C18 C22 74.0(4)
C21 Sm1 C18 C22 35.1(4)
C1 Sm1 C18 C22 -63.3(6)
C19 Sm1 C18 C22 111.2(6)
N1A Sm1 C18 C19 17.4(9)
N1 Sm1 C18 C19 6.3(5)
C3 Sm1 C18 C19 163.1(4)
C4 Sm1 C18 C19 134.2(4)
C5 Sm1 C18 C19 129.5(5)
C2 Sm1 C18 C19 -169.8(4)
C20 Sm1 C18 C19 -37.2(4)
C22 Sm1 C18 C19 -111.2(6)
C21 Sm1 C18 C19 -76.2(4)
C1 Sm1 C18 C19 -174.5(4)
N1A Sm1 C18 C23 -116.0(9)
N1 Sm1 C18 C23 -127.0(5)
C3 Sm1 C18 C23 29.8(5)
C4 Sm1 C18 C23 0.9(6)
C5 Sm1 C18 C23 -3.8(7)
C2 Sm1 C18 C23 56.9(6)
C20 Sm1 C18 C23 -170.6(6)
C22 Sm1 C18 C23 115.4(7)
C21 Sm1 C18 C23 150.5(6)
C1 Sm1 C18 C23 52.1(7)
C19 Sm1 C18 C23 -133.3(7)
C22 C18 C19 C20 -0.7(7)
C23 C18 C19 C20 -169.0(7)
Sm1 C18 C19 C20 68.3(5)
C22 C18 C19 C27 173.9(7)
C23 C18 C19 C27 5.5(12)
Sm1 C18 C19 C27 -117.1(7)
C22 C18 C19 Sm1 -69.0(4)
C23 C18 C19 Sm1 122.7(7)
N1A Sm1 C19 C20 82.8(9)
N1 Sm1 C19 C20 73.4(5)
C3 Sm1 C19 C20 -134.9(4)
C4 Sm1 C19 C20 -175.6(4)
C5 Sm1 C19 C20 145.7(5)
C2 Sm1 C19 C20 -94.2(5)
C22 Sm1 C19 C20 -74.4(4)
C21 Sm1 C19 C20 -35.8(4)
C1 Sm1 C19 C20 -6(4)
C18 Sm1 C19 C20 -112.1(6)
N1A Sm1 C19 C18 -165.1(9)
N1 Sm1 C19 C18 -174.5(5)
C3 Sm1 C19 C18 -22.8(5)
C4 Sm1 C19 C18 -63.5(5)
C5 Sm1 C19 C18 -102.2(6)
C2 Sm1 C19 C18 17.9(6)
C20 Sm1 C19 C18 112.1(6)
C22 Sm1 C19 C18 37.7(4)
C21 Sm1 C19 C18 76.3(4)
C1 Sm1 C19 C18 107(4)
N1A Sm1 C19 C27 -34.3(9)
N1 Sm1 C19 C27 -43.7(6)
C3 Sm1 C19 C27 108.0(5)
C4 Sm1 C19 C27 67.3(6)
C5 Sm1 C19 C27 28.6(8)
C2 Sm1 C19 C27 148.7(5)
C20 Sm1 C19 C27 -117.1(7)
C22 Sm1 C19 C27 168.5(6)
C21 Sm1 C19 C27 -152.9(6)
C1 Sm1 C19 C27 -123(4)
C18 Sm1 C19 C27 130.8(7)
C18 C19 C20 C21 1.3(8)
C27 C19 C20 C21 -174.0(6)
Sm1 C19 C20 C21 70.5(5)
C18 C19 C20 Sm1 -69.2(4)
C27 C19 C20 Sm1 115.5(6)
N1A Sm1 C20 C21 147.4(12)
N1 Sm1 C20 C21 140.3(5)
C3 Sm1 C20 C21 -37.3(6)
C4 Sm1 C20 C21 -104.2(8)
C5 Sm1 C20 C21 130.9(8)
C2 Sm1 C20 C21 13.9(6)
C22 Sm1 C20 C21 -37.4(4)
C1 Sm1 C20 C21 64.5(6)
C19 Sm1 C20 C21 -115.0(6)
C18 Sm1 C20 C21 -77.1(4)
N1A Sm1 C20 C19 -97.6(12)
N1 Sm1 C20 C19 -104.7(5)
C3 Sm1 C20 C19 77.7(5)
C4 Sm1 C20 C19 10.8(9)
C5 Sm1 C20 C19 -114.1(8)
C2 Sm1 C20 C19 128.9(4)
C22 Sm1 C20 C19 77.6(4)
C21 Sm1 C20 C19 115.0(6)
C1 Sm1 C20 C19 179.5(4)
C18 Sm1 C20 C19 37.8(4)
C19 C20 C21 C22 -1.3(8)
Sm1 C20 C21 C22 69.4(5)
C19 C20 C21 C31 175.0(6)
Sm1 C20 C21 C31 -114.3(6)
C19 C20 C21 Sm1 -70.7(5)
N1A Sm1 C21 C22 -147.4(15)
N1 Sm1 C21 C22 -152.4(6)
C3 Sm1 C21 C22 46.1(5)
C4 Sm1 C21 C22 32.6(6)
C5 Sm1 C21 C22 102.6(6)
C2 Sm1 C21 C22 77.7(4)
C20 Sm1 C21 C22 -111.7(6)
C1 Sm1 C21 C22 106.2(4)
C19 Sm1 C21 C22 -75.6(4)
C18 Sm1 C21 C22 -35.8(4)
N1A Sm1 C21 C20 -35.7(16)
N1 Sm1 C21 C20 -40.7(6)
C3 Sm1 C21 C20 157.7(4)
C4 Sm1 C21 C20 144.3(5)
C5 Sm1 C21 C20 -145.7(6)
C2 Sm1 C21 C20 -170.7(4)
C22 Sm1 C21 C20 111.7(6)
C1 Sm1 C21 C20 -142.1(4)
C19 Sm1 C21 C20 36.1(4)
C18 Sm1 C21 C20 75.9(4)
N1A Sm1 C21 C31 87.0(16)
N1 Sm1 C21 C31 81.9(6)
C3 Sm1 C21 C31 -79.6(5)
C4 Sm1 C21 C31 -93.0(6)
C5 Sm1 C21 C31 -23.0(9)
C2 Sm1 C21 C31 -48.0(5)
C20 Sm1 C21 C31 122.7(7)
C22 Sm1 C21 C31 -125.7(7)
C1 Sm1 C21 C31 -19.5(6)
C19 Sm1 C21 C31 158.8(6)
C18 Sm1 C21 C31 -161.5(6)
C20 C21 C22 C18 0.9(8)
C31 C21 C22 C18 -175.3(6)
Sm1 C21 C22 C18 69.9(5)
C20 C21 C22 Sm1 -69.0(5)
C31 C21 C22 Sm1 114.8(7)
C19 C18 C22 C21 -0.1(8)
C23 C18 C22 C21 170.2(6)
Sm1 C18 C22 C21 -69.7(5)
C19 C18 C22 Sm1 69.6(4)
C23 C18 C22 Sm1 -120.0(5)
N1A Sm1 C22 C21 44.6(16)
N1 Sm1 C22 C21 34.9(6)
C3 Sm1 C22 C21 -142.1(4)
C4 Sm1 C22 C21 -161.3(4)
C5 Sm1 C22 C21 -136.0(4)
C2 Sm1 C22 C21 -112.1(4)
C20 Sm1 C22 C21 37.8(4)
C1 Sm1 C22 C21 -99.0(4)
C19 Sm1 C22 C21 77.6(4)
C18 Sm1 C22 C21 115.9(6)
N1A Sm1 C22 C18 -71.3(16)
N1 Sm1 C22 C18 -81.0(6)
C3 Sm1 C22 C18 102.0(4)
C4 Sm1 C22 C18 82.7(4)
C5 Sm1 C22 C18 108.1(5)
C2 Sm1 C22 C18 132.0(4)
C20 Sm1 C22 C18 -78.1(4)
C21 Sm1 C22 C18 -115.9(6)
C1 Sm1 C22 C18 145.1(4)
C19 Sm1 C22 C18 -38.3(4)
C22 C18 C23 C26 152.4(6)
C19 C18 C23 C26 -40.5(10)
Sm1 C18 C23 C26 62.0(7)
C22 C18 C23 C24 -83.9(7)
C19 C18 C23 C24 83.2(9)
Sm1 C18 C23 C24 -174.3(4)
C22 C18 C23 C25 33.0(9)
C19 C18 C23 C25 -159.9(7)
Sm1 C18 C23 C25 -57.4(7)
C20 C19 C27 C30 117.5(7)
C18 C19 C27 C30 -56.4(10)
Sm1 C19 C27 C30 -153.8(5)
C20 C19 C27 C29 -0.2(9)
C18 C19 C27 C29 -174.1(7)
Sm1 C19 C27 C29 88.5(6)
C20 C19 C27 C28 -117.7(7)
C18 C19 C27 C28 68.4(10)
Sm1 C19 C27 C28 -29.1(8)
C22 C21 C31 C32 -121.4(8)
C20 C21 C31 C32 63.1(9)
Sm1 C21 C31 C32 -28.0(7)
C22 C21 C31 C34 1.1(10)
C20 C21 C31 C34 -174.4(7)
Sm1 C21 C31 C34 94.4(6)
C22 C21 C31 C33 119.8(8)
C20 C21 C31 C33 -55.7(9)
Sm1 C21 C31 C33 -146.9(5)
N1A Sm1 N1 C35 4(10)
C3 Sm1 N1 C35 -44.6(19)
C4 Sm1 N1 C35 -27.3(18)
C5 Sm1 N1 C35 -45.6(16)
C2 Sm1 N1 C35 -77.4(17)
C20 Sm1 N1 C35 137.0(17)
C22 Sm1 N1 C35 139.1(14)
C21 Sm1 N1 C35 155.2(16)
C1 Sm1 N1 C35 -73.2(17)
C19 Sm1 N1 C35 109.4(17)
C18 Sm1 N1 C35 106.4(16)
N1A Sm1 N1 C43 177(13)
C3 Sm1 N1 C43 128.8(11)
C4 Sm1 N1 C43 146.1(12)
C5 Sm1 N1 C43 127.9(13)
C2 Sm1 N1 C43 96.0(12)
C20 Sm1 N1 C43 -49.6(12)
C22 Sm1 N1 C43 -47.5(15)
C21 Sm1 N1 C43 -31.3(14)
C1 Sm1 N1 C43 100.2(13)
C19 Sm1 N1 C43 -77.2(13)
C18 Sm1 N1 C43 -80.2(13)
C43 N1 C35 C36 0(2)
Sm1 N1 C35 C36 172.5(10)
N1 C35 C36 C41 -1.1(18)
N1 C35 C36 C37 178.3(14)
C41 C36 C37 C38 0.3(16)
C35 C36 C37 C38 -179.1(10)
C36 C37 C38 C39 -0.4(18)
C37 C38 C39 C40 1(2)
C38 C39 C40 C41 -1(2)
C37 C36 C41 C42 -178.4(10)
C35 C36 C41 C42 1.1(15)
C37 C36 C41 C40 -0.4(15)
C35 C36 C41 C40 179.0(9)
C39 C40 C41 C36 0.5(17)
C39 C40 C41 C42 178.4(12)
C36 C41 C42 C43 0.5(17)
C40 C41 C42 C43 -177.4(11)
C41 C42 C43 N1 -2(2)
C35 N1 C43 C42 2(3)
Sm1 N1 C43 C42 -172.0(10)
N1 Sm1 N1A C35A -5(7)
C3 Sm1 N1A C35A 131(4)
C4 Sm1 N1A C35A 144(5)
C5 Sm1 N1A C35A 124(5)
C2 Sm1 N1A C35A 98(5)
C20 Sm1 N1A C35A -52(5)
C22 Sm1 N1A C35A -57(6)
C21 Sm1 N1A C35A -36(5)
C1 Sm1 N1A C35A 97(5)
C19 Sm1 N1A C35A -80(5)
C18 Sm1 N1A C35A -88(5)
N1 Sm1 N1A C43A -174(16)
C3 Sm1 N1A C43A -38(6)
C4 Sm1 N1A C43A -25(5)
C5 Sm1 N1A C43A -45(5)
C2 Sm1 N1A C43A -71(5)
C20 Sm1 N1A C43A 139(5)
C22 Sm1 N1A C43A 134(4)
C21 Sm1 N1A C43A 155(4)
C1 Sm1 N1A C43A -72(5)
C19 Sm1 N1A C43A 111(5)
C18 Sm1 N1A C43A 103(5)
C35A N1A C43A C42A 6(8)
Sm1 N1A C43A C42A 175(2)
N1A C43A C42A C41A -4(4)
C43A C42A C41A C40A -180(2)
C43A C42A C41A C36A 0(2)
C42A C41A C40A C39A -180(3)
C36A C41A C40A C39A 0(4)
C41A C40A C39A C38A -1(7)
C40A C39A C38A C37A -1(6)
C39A C38A C37A C36A 4(5)
C38A C37A C36A C35A 177(3)
C38A C37A C36A C41A -5(5)
C42A C41A C36A C37A -177(3)
C40A C41A C36A C37A 3(4)
C42A C41A C36A C35A 1(4)
C40A C41A C36A C35A -179(3)
C43A N1A C35A C36A -4(8)
Sm1 N1A C35A C36A -174(3)
C37A C36A C35A N1A 179(5)
C41A C36A C35A N1A 1(6)
N2 Sm2 C44 C45 170.1(4)
C46 Sm2 C44 C45 -38.8(4)
C65 Sm2 C44 C45 30.8(5)
C48 Sm2 C44 C45 -113.0(6)
C63 Sm2 C44 C45 111.0(5)
C47 Sm2 C44 C45 -77.1(5)
C61 Sm2 C44 C45 -10.0(7)
C64 Sm2 C44 C45 71.5(5)
C62 Sm2 C44 C45 -98(4)
N2 Sm2 C44 C48 -76.9(4)
C46 Sm2 C44 C48 74.2(4)
C65 Sm2 C44 C48 143.7(4)
C45 Sm2 C44 C48 113.0(6)
C63 Sm2 C44 C48 -136.0(5)
C47 Sm2 C44 C48 35.9(4)
C61 Sm2 C44 C48 103.0(5)
C64 Sm2 C44 C48 -175.5(4)
C62 Sm2 C44 C48 15(4)
N2 Sm2 C44 C49 39.2(5)
C46 Sm2 C44 C49 -169.7(7)
C65 Sm2 C44 C49 -100.2(6)
C48 Sm2 C44 C49 116.0(7)
C45 Sm2 C44 C49 -131.0(8)
C63 Sm2 C44 C49 -20.0(8)
C47 Sm2 C44 C49 151.9(7)
C61 Sm2 C44 C49 -140.9(5)
C64 Sm2 C44 C49 -59.4(6)
C62 Sm2 C44 C49 131(4)
C48 C44 C45 C46 1.4(8)
C49 C44 C45 C46 -171.9(7)
Sm2 C44 C45 C46 69.6(5)
C48 C44 C45 C53 165.7(8)
C49 C44 C45 C53 -7.6(14)
Sm2 C44 C45 C53 -126.2(9)
C48 C44 C45 Sm2 -68.2(5)
C49 C44 C45 Sm2 118.5(8)
N2 Sm2 C45 C44 -11.3(5)
C46 Sm2 C45 C44 110.6(6)
C65 Sm2 C45 C44 -157.5(4)
C48 Sm2 C45 C44 37.2(4)
C63 Sm2 C45 C44 -125.8(5)
C47 Sm2 C45 C44 76.2(4)
C61 Sm2 C45 C44 174.3(4)
C64 Sm2 C45 C44 -128.9(4)
C62 Sm2 C45 C44 173.6(4)
N2 Sm2 C45 C46 -121.9(4)
C65 Sm2 C45 C46 91.9(5)
C48 Sm2 C45 C46 -73.4(5)
C63 Sm2 C45 C46 123.6(5)
C47 Sm2 C45 C46 -34.5(4)
C44 Sm2 C45 C46 -110.6(6)
C61 Sm2 C45 C46 63.7(5)
C64 Sm2 C45 C46 120.5(4)
C62 Sm2 C45 C46 63.0(6)
N2 Sm2 C45 C53 125.5(6)
C46 Sm2 C45 C53 -112.6(8)
C65 Sm2 C45 C53 -20.7(6)
C48 Sm2 C45 C53 174.0(7)
C63 Sm2 C45 C53 11.0(8)
C47 Sm2 C45 C53 -147.1(7)
C44 Sm2 C45 C53 136.8(8)
C61 Sm2 C45 C53 -48.9(7)
C64 Sm2 C45 C53 7.9(7)
C62 Sm2 C45 C53 -49.6(8)
C44 C45 C46 C47 -0.6(8)
C53 C45 C46 C47 -168.3(6)
Sm2 C45 C46 C47 70.2(5)
C44 C45 C46 Sm2 -70.8(5)
C53 C45 C46 Sm2 121.5(6)
N2 Sm2 C46 C47 -38.9(5)
C65 Sm2 C46 C47 145.8(4)
C48 Sm2 C46 C47 -38.1(4)
C45 Sm2 C46 C47 -116.3(6)
C63 Sm2 C46 C47 130.6(5)
C44 Sm2 C46 C47 -78.3(5)
C61 Sm2 C46 C47 115.7(4)
C64 Sm2 C46 C47 163.4(4)
C62 Sm2 C46 C47 98.2(5)
N2 Sm2 C46 C45 77.4(5)
C65 Sm2 C46 C45 -97.9(4)
C48 Sm2 C46 C45 78.3(5)
C63 Sm2 C46 C45 -113.1(5)
C47 Sm2 C46 C45 116.3(6)
C44 Sm2 C46 C45 38.0(4)
C61 Sm2 C46 C45 -128.0(4)
C64 Sm2 C46 C45 -80.3(5)
C62 Sm2 C46 C45 -145.5(4)
C45 C46 C47 C48 -0.5(8)
Sm2 C46 C47 C48 68.8(5)
C45 C46 C47 C57 168.3(7)
Sm2 C46 C47 C57 -122.5(8)
C45 C46 C47 Sm2 -69.2(5)
N2 Sm2 C47 C46 150.0(4)
C65 Sm2 C47 C46 -43.9(5)
C48 Sm2 C47 C46 111.6(6)
C45 Sm2 C47 C46 36.1(4)
C63 Sm2 C47 C46 -114.1(6)
C44 Sm2 C47 C46 75.2(5)
C61 Sm2 C47 C46 -75.0(5)
C64 Sm2 C47 C46 -33.7(7)
C62 Sm2 C47 C46 -106.2(5)
N2 Sm2 C47 C48 38.4(4)
C46 Sm2 C47 C48 -111.6(6)
C65 Sm2 C47 C48 -155.6(4)
C45 Sm2 C47 C48 -75.5(4)
C63 Sm2 C47 C48 134.3(5)
C44 Sm2 C47 C48 -36.4(4)
C61 Sm2 C47 C48 173.4(4)
C64 Sm2 C47 C48 -145.3(5)
C62 Sm2 C47 C48 142.2(4)
N2 Sm2 C47 C57 -83.2(6)
C46 Sm2 C47 C57 126.7(8)
C65 Sm2 C47 C57 82.8(6)
C48 Sm2 C47 C57 -121.6(8)
C45 Sm2 C47 C57 162.9(7)
C63 Sm2 C47 C57 12.6(10)
C44 Sm2 C47 C57 -158.0(7)
C61 Sm2 C47 C57 51.8(6)
C64 Sm2 C47 C57 93.0(7)
C62 Sm2 C47 C57 20.6(7)
C46 C47 C48 C44 1.4(8)
C57 C47 C48 C44 -168.0(6)
Sm2 C47 C48 C44 69.9(5)
C46 C47 C48 Sm2 -68.6(5)
C57 C47 C48 Sm2 122.0(7)
C45 C44 C48 C47 -1.8(8)
C49 C44 C48 C47 172.5(6)
Sm2 C44 C48 C47 -70.1(5)
C45 C44 C48 Sm2 68.3(5)
C49 C44 C48 Sm2 -117.4(6)
N2 Sm2 C48 C47 -143.4(4)
C46 Sm2 C48 C47 37.2(4)
C65 Sm2 C48 C47 45.5(7)
C45 Sm2 C48 C47 77.8(5)
C63 Sm2 C48 C47 -127.6(6)
C44 Sm2 C48 C47 114.8(6)
C61 Sm2 C48 C47 -10.3(6)
C64 Sm2 C48 C47 126.5(7)
C62 Sm2 C48 C47 -63.8(6)
N2 Sm2 C48 C44 101.8(4)
C46 Sm2 C48 C44 -77.5(4)
C65 Sm2 C48 C44 -69.3(6)
C45 Sm2 C48 C44 -37.0(4)
C63 Sm2 C48 C44 117.6(6)
C47 Sm2 C48 C44 -114.8(6)
C61 Sm2 C48 C44 -125.1(4)
C64 Sm2 C48 C44 11.7(9)
C62 Sm2 C48 C44 -178.5(4)
C45 C44 C49 C52 -66.5(10)
C48 C44 C49 C52 120.9(7)
Sm2 C44 C49 C52 31.5(8)
C45 C44 C49 C50 58.7(10)
C48 C44 C49 C50 -113.9(7)
Sm2 C44 C49 C50 156.7(5)
C45 C44 C49 C51 175.5(8)
C48 C44 C49 C51 2.9(9)
Sm2 C44 C49 C51 -86.5(7)
C44 C45 C53 C56 -86.1(11)
C46 C45 C53 C56 76.9(9)
Sm2 C45 C53 C56 166.5(6)
C44 C45 C53 C55 155.4(9)
C46 C45 C53 C55 -41.6(10)
Sm2 C45 C53 C55 48.0(9)
C44 C45 C53 C54 35.8(12)
C46 C45 C53 C54 -161.3(7)
Sm2 C45 C53 C54 -71.7(8)
C46 C47 C57 C58 7.3(11)
C48 C47 C57 C58 174.2(7)
Sm2 C47 C57 C58 -90.7(7)
C46 C47 C57 C60 130.2(8)
C48 C47 C57 C60 -62.9(10)
Sm2 C47 C57 C60 32.2(9)
C46 C47 C57 C59 -111.3(9)
C48 C47 C57 C59 55.5(10)
Sm2 C47 C57 C59 150.6(6)
N2 Sm2 C61 C65 -106.0(4)
C46 Sm2 C61 C65 95.7(4)
C48 Sm2 C61 C65 129.6(4)
C45 Sm2 C61 C65 68.5(5)
C63 Sm2 C61 C65 -75.0(4)
C47 Sm2 C61 C65 124.0(4)
C44 Sm2 C61 C65 74.1(6)
C64 Sm2 C61 C65 -35.8(4)
C62 Sm2 C61 C65 -112.2(6)
N2 Sm2 C61 C62 6.2(5)
C46 Sm2 C61 C62 -152.0(4)
C65 Sm2 C61 C62 112.2(6)
C48 Sm2 C61 C62 -118.2(4)
C45 Sm2 C61 C62 -179.3(4)
C63 Sm2 C61 C62 37.2(4)
C47 Sm2 C61 C62 -123.8(4)
C44 Sm2 C61 C62 -173.7(4)
C64 Sm2 C61 C62 76.4(4)
N2 Sm2 C61 C66 139.1(5)
C46 Sm2 C61 C66 -19.2(6)
C65 Sm2 C61 C66 -114.9(8)
C48 Sm2 C61 C66 14.6(8)
C45 Sm2 C61 C66 -46.5(6)
C63 Sm2 C61 C66 170.0(7)
C47 Sm2 C61 C66 9.1(6)
C44 Sm2 C61 C66 -40.8(8)
C64 Sm2 C61 C66 -150.7(7)
C62 Sm2 C61 C66 132.9(8)
C65 C61 C62 C63 1.4(8)
C66 C61 C62 C63 170.8(7)
Sm2 C61 C62 C63 -67.3(5)
C65 C61 C62 C70 -171.9(7)
C66 C61 C62 C70 -2.5(14)
Sm2 C61 C62 C70 119.5(8)
C65 C61 C62 Sm2 68.6(5)
C66 C61 C62 Sm2 -122.0(8)
N2 Sm2 C62 C63 -61.9(4)
C46 Sm2 C62 C63 149.3(4)
C65 Sm2 C62 C63 75.2(4)
C48 Sm2 C62 C63 -140.1(4)
C45 Sm2 C62 C63 113.8(5)
C47 Sm2 C62 C63 -173.7(4)
C44 Sm2 C62 C63 -154(4)
C61 Sm2 C62 C63 112.6(6)
C64 Sm2 C62 C63 36.2(4)
N2 Sm2 C62 C61 -174.5(4)
C46 Sm2 C62 C61 36.7(5)
C65 Sm2 C62 C61 -37.4(4)
C48 Sm2 C62 C61 107.3(5)
C45 Sm2 C62 C61 1.2(7)
C63 Sm2 C62 C61 -112.6(6)
C47 Sm2 C62 C61 73.6(5)
C44 Sm2 C62 C61 94(4)
C64 Sm2 C62 C61 -76.4(4)
N2 Sm2 C62 C70 53.1(5)
C46 Sm2 C62 C70 -95.7(6)
C65 Sm2 C62 C70 -169.9(7)
C48 Sm2 C62 C70 -25.1(8)
C45 Sm2 C62 C70 -131.3(6)
C63 Sm2 C62 C70 114.9(7)
C47 Sm2 C62 C70 -58.8(6)
C44 Sm2 C62 C70 -39(4)
C61 Sm2 C62 C70 -132.4(7)
C64 Sm2 C62 C70 151.1(7)
C61 C62 C63 C64 -2.6(8)
C70 C62 C63 C64 171.8(6)
Sm2 C62 C63 C64 -70.3(5)
C61 C62 C63 Sm2 67.7(5)
C70 C62 C63 Sm2 -117.8(6)
N2 Sm2 C63 C64 -130.6(4)
C46 Sm2 C63 C64 57.6(6)
C65 Sm2 C63 C64 37.5(4)
C48 Sm2 C63 C64 -146.7(5)
C45 Sm2 C63 C64 -5.6(6)
C47 Sm2 C63 C64 127.4(6)
C44 Sm2 C63 C64 -68.6(6)
C61 Sm2 C63 C64 77.2(4)
C62 Sm2 C63 C64 114.5(6)
N2 Sm2 C63 C62 114.8(4)
C46 Sm2 C63 C62 -57.0(7)
C65 Sm2 C63 C62 -77.0(5)
C48 Sm2 C63 C62 98.7(7)
C45 Sm2 C63 C62 -120.1(5)
C47 Sm2 C63 C62 12.8(8)
C44 Sm2 C63 C62 176.9(5)
C61 Sm2 C63 C62 -37.3(4)
C64 Sm2 C63 C62 -114.5(6)
C62 C63 C64 C65 2.8(8)
Sm2 C63 C64 C65 -68.3(5)
C62 C63 C64 C74 -174.8(7)
Sm2 C63 C64 C74 114.1(7)
C62 C63 C64 Sm2 71.1(5)
N2 Sm2 C64 C65 159.6(4)
C46 Sm2 C64 C65 -37.1(5)
C48 Sm2 C64 C65 -111.8(8)
C45 Sm2 C64 C65 -71.5(5)
C63 Sm2 C64 C65 111.8(6)
C47 Sm2 C64 C65 -16.8(7)
C44 Sm2 C64 C65 -103.7(5)
C61 Sm2 C64 C65 36.1(4)
C62 Sm2 C64 C65 75.5(4)
N2 Sm2 C64 C63 47.8(4)
C46 Sm2 C64 C63 -149.0(4)
C65 Sm2 C64 C63 -111.8(6)
C48 Sm2 C64 C63 136.4(7)
C45 Sm2 C64 C63 176.7(4)
C47 Sm2 C64 C63 -128.6(5)
C44 Sm2 C64 C63 144.5(4)
C61 Sm2 C64 C63 -75.7(4)
C62 Sm2 C64 C63 -36.3(4)
N2 Sm2 C64 C74 -76.0(5)
C46 Sm2 C64 C74 87.2(6)
C65 Sm2 C64 C74 124.4(7)
C48 Sm2 C64 C74 12.6(11)
C45 Sm2 C64 C74 52.9(6)
C63 Sm2 C64 C74 -123.8(7)
C47 Sm2 C64 C74 107.6(7)
C44 Sm2 C64 C74 20.7(7)
C61 Sm2 C64 C74 160.5(6)
C62 Sm2 C64 C74 -160.1(7)
C63 C64 C65 C61 -1.9(8)
C74 C64 C65 C61 175.7(7)
Sm2 C64 C65 C61 -70.7(5)
C63 C64 C65 Sm2 68.8(5)
C74 C64 C65 Sm2 -113.6(7)
C62 C61 C65 C64 0.3(8)
C66 C61 C65 C64 -170.8(6)
Sm2 C61 C65 C64 70.8(5)
C62 C61 C65 Sm2 -70.5(5)
C66 C61 C65 Sm2 118.4(6)
N2 Sm2 C65 C64 -24.1(5)
C46 Sm2 C65 C64 151.7(4)
C48 Sm2 C65 C64 145.5(5)
C45 Sm2 C65 C64 120.9(4)
C63 Sm2 C65 C64 -37.7(4)
C47 Sm2 C65 C64 171.7(4)
C44 Sm2 C65 C64 105.8(4)
C61 Sm2 C65 C64 -115.0(6)
C62 Sm2 C65 C64 -77.5(4)
N2 Sm2 C65 C61 90.9(4)
C46 Sm2 C65 C61 -93.3(4)
C48 Sm2 C65 C61 -99.5(6)
C45 Sm2 C65 C61 -124.1(4)
C63 Sm2 C65 C61 77.3(4)
C47 Sm2 C65 C61 -73.3(5)
C44 Sm2 C65 C61 -139.2(4)
C64 Sm2 C65 C61 115.0(6)
C62 Sm2 C65 C61 37.5(4)
C65 C61 C66 C69 84.4(9)
C62 C61 C66 C69 -83.9(11)
Sm2 C61 C66 C69 173.4(6)
C65 C61 C66 C68 -153.0(7)
C62 C61 C66 C68 38.6(12)
Sm2 C61 C66 C68 -64.0(8)
C65 C61 C66 C67 -33.5(10)
C62 C61 C66 C67 158.1(8)
Sm2 C61 C66 C67 55.5(9)
C63 C62 C70 C73 -118.2(8)
C61 C62 C70 C73 54.4(11)
Sm2 C62 C70 C73 153.5(5)
C63 C62 C70 C72 -0.1(9)
C61 C62 C70 C72 172.5(8)
Sm2 C62 C70 C72 -88.4(7)
C63 C62 C70 C71 117.0(7)
C61 C62 C70 C71 -70.4(10)
Sm2 C62 C70 C71 28.7(8)
C65 C64 C74 C77 -33.4(13)
C63 C64 C74 C77 143.7(11)
Sm2 C64 C74 C77 -124.6(10)
C65 C64 C74 C76 -156.3(9)
C63 C64 C74 C76 20.8(12)
Sm2 C64 C74 C76 112.5(8)
C65 C64 C74 C75 88.5(11)
C63 C64 C74 C75 -94.4(10)
Sm2 C64 C74 C75 -2.7(10)
C46 Sm2 N2 C86 -135.9(6)
C65 Sm2 N2 C86 38.9(7)
C48 Sm2 N2 C86 -136.5(6)
C45 Sm2 N2 C86 -102.7(6)
C63 Sm2 N2 C86 49.1(6)
C47 Sm2 N2 C86 -153.8(6)
C44 Sm2 N2 C86 -108.1(6)
C61 Sm2 N2 C86 71.9(6)
C64 Sm2 N2 C86 27.6(6)
C62 Sm2 N2 C86 74.9(6)
C46 Sm2 N2 C78 54.0(6)
C65 Sm2 N2 C78 -131.2(5)
C48 Sm2 N2 C78 53.4(5)
C45 Sm2 N2 C78 87.2(5)
C63 Sm2 N2 C78 -121.1(5)
C47 Sm2 N2 C78 36.0(5)
C44 Sm2 N2 C78 81.7(5)
C61 Sm2 N2 C78 -98.2(5)
C64 Sm2 N2 C78 -142.5(5)
C62 Sm2 N2 C78 -95.2(5)
C86 N2 C78 C79 -1.5(11)
Sm2 N2 C78 C79 169.7(6)
N2 C78 C79 C80 0.3(12)
C78 C79 C80 C81 -178.8(7)
C78 C79 C80 C85 2.1(11)
C79 C80 C81 C82 -178.0(8)
C85 C80 C81 C82 1.1(11)
C80 C81 C82 C83 -0.8(12)
C81 C82 C83 C84 0.0(13)
C82 C83 C84 C85 0.4(12)
C83 C84 C85 C86 -178.3(7)
C83 C84 C85 C80 -0.1(11)
C79 C80 C85 C86 -3.1(10)
C81 C80 C85 C86 177.7(7)
C79 C80 C85 C84 178.5(7)
C81 C80 C85 C84 -0.6(10)
C78 N2 C86 C85 0.3(11)
Sm2 N2 C86 C85 -169.8(5)
C84 C85 C86 N2 -179.7(7)
C80 C85 C86 N2 2.0(11)
